data_7251317
loop_
_publ_author_name
'Rinc&#xf3;n, David A'
'Zaorska, Ewelina'
'Malinska, Maura'

_publ_section_title
;
 Halogenated <i>N</i>-phenylpiperazine and 2-(piperazin-1-yl)pyrimidine as
 novel cucurbit[7]uril guests: experimental and computational insights
 into supramolecular binding.
;
_journal_issue 53
_journal_name_full 'RSC advances'
_journal_page_first 45555
_journal_page_last 45572
_journal_paper_doi 10.1039/d5ra07259j
_journal_volume 15
_journal_year 2025
_chemical_formula_moiety 'C42 H42 N28 Na3.5 O27, C8 H13 N4, 8[H2O]'
_chemical_formula_sum 'C50 H71 N32 Na3.5 O35'
_chemical_formula_weight 1760.85
_space_group_crystal_system orthorhombic
_space_group_IT_number 34
_space_group_name_Hall 'P 2 -2n'
_space_group_name_H-M_alt 'P n n 2'
_atom_sites_solution_hydrogens geom
_atom_sites_solution_primary dual
_audit_creation_date 2025-11-03
_audit_creation_method
;
Olex2 1.5
(compiled 2025.07.13 svn.rb7424aed for OlexSys, GUI svn.r7314)
;
_audit_update_record
;
2025-11-05 deposited with the CCDC.	2025-11-14 downloaded from the CCDC.
;
_cell_angle_alpha 90
_cell_angle_beta 90
_cell_angle_gamma 90
_cell_formula_units_Z 4
_cell_length_a 28.9179(5)
_cell_length_b 26.6083(4)
_cell_length_c 10.62900(10)
_cell_measurement_reflns_used 16675
_cell_measurement_temperature 100.01(10)
_cell_measurement_theta_max 72.9590
_cell_measurement_theta_min 3.4570
_cell_volume 8178.5(2)
_computing_cell_refinement 'CrysAlisPro 1.171.42.36a (Rigaku OD, 2021)'
_computing_data_collection 'CrysAlisPro 1.171.42.36a (Rigaku OD, 2021)'
_computing_data_reduction 'CrysAlisPro 1.171.42.36a (Rigaku OD, 2021)'
_computing_molecular_graphics 'Olex2 1.5 (Dolomanov et al., 2009)'
_computing_publication_material 'Olex2 1.5 (Dolomanov et al., 2009)'
_computing_structure_refinement 'SHELXL 2019/2 (Sheldrick, 2015)'
_computing_structure_solution 'SHELXT  (Sheldrick, 2015)'
_diffrn_ambient_environment N~2~
_diffrn_ambient_temperature 100.01(10)
_diffrn_detector 'Hybrid Pixel Array Detector'
_diffrn_detector_area_resol_mean 10.0000
_diffrn_detector_type HyPix
_diffrn_measured_fraction_theta_full 0.999
_diffrn_measured_fraction_theta_max 0.999
_diffrn_measurement_details
;
List of Runs (angles in degrees, time in seconds):

  # Type    Start    End  Width  t~exp~   \w     \q     \k     \f   Frames
#--------------------------------------------------------------------------
  1  \w   -132.00 -17.00   0.50    3.07    --  -54.00 -64.00 -47.00  230
  2  \w   -141.00 -80.00   0.50    3.07    --  -54.00 -81.00  81.00  122
  3  \w     75.00 178.00   0.50    3.07    --  111.93  64.00  89.00  206
  4  \w     69.00 178.00   0.50    3.07    --  111.93  77.00 -42.00  218
  5  \w    -95.00 -39.00   0.50    0.77    --    0.00 178.00 -60.00  112
  6  \w    -95.00 -41.00   0.50    0.77    --    0.00-178.00  30.00  108
  7  \w    -95.00 -41.00   0.50    0.77    --    0.00-178.00  90.00  108
  8  \w     94.00 139.00   0.50    3.07    --   55.96 125.00   0.00   90
  9  \w     94.00 139.00   0.50    3.07    --   55.96 125.00  30.00   90
 10  \w     94.00 139.00   0.50    3.07    --   55.96 125.00-180.00   90
 11  \w     22.00 106.00   0.50    3.07    --  111.93 -94.00-120.00  168
 12  \w     22.00 106.00   0.50    3.07    --  111.93 -94.00 150.00  168
 13  \w    103.00 178.00   0.50    3.07    --  111.93 111.00 -90.00  150
 14  \w     63.00 146.00   0.50    3.07    --  111.93 178.00-120.00  166
 15  \w    101.00 178.00   0.50    3.07    --  111.93  81.00-156.00  154
 16  \w    -35.00  80.00   0.50    0.77    --    0.00  57.00 -60.00  230
 17  \w    -43.00  86.00   0.50    0.77    --    0.00  77.00-150.00  258
 18  \w     21.00 123.00   0.50    3.07    --   55.96  57.00-180.00  204
;
_diffrn_measurement_device 'four-circle diffractometer'
_diffrn_measurement_device_type 'SuperNova, Dual, Cu at home/near, HyPix'
_diffrn_measurement_method '\w scans'
_diffrn_orient_matrix_type 'CrysAlisPro convention (1999,Acta A55,543-557)'
_diffrn_orient_matrix_UB_11 -0.0116509000
_diffrn_orient_matrix_UB_12 0.0395337000
_diffrn_orient_matrix_UB_13 -0.1009734000
_diffrn_orient_matrix_UB_21 -0.0429758000
_diffrn_orient_matrix_UB_22 -0.0305919000
_diffrn_orient_matrix_UB_23 -0.0383959000
_diffrn_orient_matrix_UB_31 -0.0292364000
_diffrn_orient_matrix_UB_32 0.0292316000
_diffrn_orient_matrix_UB_33 0.0966177000
_diffrn_radiation_monochromator mirror
_diffrn_radiation_probe x-ray
_diffrn_radiation_type 'Cu K\a'
_diffrn_radiation_wavelength 1.54184
_diffrn_reflns_av_R_equivalents 0.0580
_diffrn_reflns_av_unetI/netI 0.0665
_diffrn_reflns_Laue_measured_fraction_full 0.999
_diffrn_reflns_Laue_measured_fraction_max 0.999
_diffrn_reflns_limit_h_max 34
_diffrn_reflns_limit_h_min -34
_diffrn_reflns_limit_k_max 32
_diffrn_reflns_limit_k_min -32
_diffrn_reflns_limit_l_max 12
_diffrn_reflns_limit_l_min -11
_diffrn_reflns_number 40141
_diffrn_reflns_point_group_measured_fraction_full 0.834
_diffrn_reflns_point_group_measured_fraction_max 0.833
_diffrn_reflns_theta_full 67.684
_diffrn_reflns_theta_max 68.251
_diffrn_reflns_theta_min 3.322
_diffrn_source 'micro-focus sealed X-ray tube'
_diffrn_source_type 'SuperNova (Cu) X-ray Source'
_exptl_absorpt_coefficient_mu 1.208
_exptl_absorpt_correction_T_max 1.000
_exptl_absorpt_correction_T_min 0.583
_exptl_absorpt_correction_type gaussian
_exptl_absorpt_process_details
;
CrysAlisPro 1.171.42.36a (Rigaku Oxford Diffraction, 2021)
Numerical absorption correction based on gaussian integration over
a multifaceted crystal model
Empirical absorption correction using spherical harmonics,
implemented in SCALE3 ABSPACK scaling algorithm.
;
_exptl_crystal_colour colourless
_exptl_crystal_colour_primary colourless
_exptl_crystal_density_diffrn 1.430
_exptl_crystal_description needle
_exptl_crystal_F_000 3654
_exptl_crystal_size_max 0.81
_exptl_crystal_size_mid 0.14
_exptl_crystal_size_min 0.05
_refine_diff_density_max 1.960
_refine_diff_density_min -1.633
_refine_diff_density_rms 0.189
_refine_ls_abs_structure_details
;
 Flack x determined using 2096 quotients [(I+)-(I-)]/[(I+)+(I-)]
 (Parsons, Flack and Wagner, Acta Cryst. B69 (2013) 249-259).
;
_refine_ls_abs_structure_Flack 0.49(13)
_refine_ls_extinction_method none
_refine_ls_goodness_of_fit_ref 1.395
_refine_ls_hydrogen_treatment constr
_refine_ls_matrix_type full
_refine_ls_number_parameters 671
_refine_ls_number_reflns 12470
_refine_ls_number_restraints 368
_refine_ls_restrained_S_all 1.389
_refine_ls_R_factor_all 0.1735
_refine_ls_R_factor_gt 0.1300
_refine_ls_shift/su_max 0.001
_refine_ls_shift/su_mean 0.000
_refine_ls_structure_factor_coef Fsqd
_refine_ls_weighting_details 'w=1/[\s^2^(Fo^2^)+(0.2000P)^2^] where P=(Fo^2^+2Fc^2^)/3'
_refine_ls_weighting_scheme calc
_refine_ls_wR_factor_gt 0.3398
_refine_ls_wR_factor_ref 0.3854
_reflns_Friedel_coverage 0.575
_reflns_Friedel_fraction_full 0.649
_reflns_Friedel_fraction_max 0.646
_reflns_number_gt 7865
_reflns_number_total 12470
_reflns_threshold_expression 'I > 2\s(I)'
_cod_data_source_file d5ra07259j2.cif
_cod_data_source_block 4
_cod_original_formula_sum 'C50 H71 N32 Na3.50 O35'
_cod_database_code 7251317
_shelx_shelxl_version_number 2019/2
_chemical_oxdiff_formula 'C9 N3 h10 Cl'
_shelx_space_group_comment
;
The symmetry employed for this shelxl refinement is uniquely defined
by the following loop, which should always be used as a source of
symmetry information in preference to the above space-group names.
They are only intended as comments.
;
_shelx_estimated_absorpt_t_max 0.942
_shelx_estimated_absorpt_t_min 0.441
_olex2_refinement_description
;
1. Fixed Uiso
 At 1.2 times of:
  All C(H) groups, All C(H,H) groups, All N(H,H) groups
2. Restrained distances
 C30-N22
 1.54 with sigma of 0.01
 C30-N20
 1.54 with sigma of 0.01
 N30A-C44A \\sim N30B-C46B
 with sigma of 0.02
 N30A-C50A \\sim N30B-C50B
 with sigma of 0.02
 N32A-C43A \\sim N32B-C45B
 with sigma of 0.02
 N32A-C45A \\sim N32B-C43B
 with sigma of 0.02
 N32A-C48A \\sim N32B-C48B
 with sigma of 0.02
 N31A-C43A \\sim N31B-C45B
 with sigma of 0.02
 N31A-C49A \\sim N31B-C49B
 with sigma of 0.02
 C47A-C43A \\sim C47B-C45B
 with sigma of 0.02
 C44A-C45A \\sim C46B-C43B
 with sigma of 0.02
 C50A-C48A \\sim C50B-C48B
 with sigma of 0.02
 C49A-C46A \\sim C49B-C44B
 with sigma of 0.02
 N30A-C45A \\sim N30B-C43B
 with sigma of 0.04
 N30A-C48A \\sim N30B-C48B
 with sigma of 0.04
 N32A-N31A \\sim N32B-N31B
 with sigma of 0.04
 N32A-C47A \\sim N32B-C47B
 with sigma of 0.04
 N32A-C44A \\sim N32B-C46B
 with sigma of 0.04
 N32A-C50A \\sim N32B-C50B
 with sigma of 0.04
 N31A-C47A \\sim N31B-C47B
 with sigma of 0.04
 N31A-C46A \\sim N31B-C44B
 with sigma of 0.04
 C47A-C46A \\sim C47B-C44B
 with sigma of 0.04
 C43A-C45A \\sim C45B-C43B
 with sigma of 0.04
 C43A-C49A \\sim C45B-C49B
 with sigma of 0.04
 C43A-C48A \\sim C45B-C48B
 with sigma of 0.04
 C44A-C50A \\sim C46B-C50B
 with sigma of 0.04
 C45A-C48A \\sim C43B-C48B
 with sigma of 0.04
3. Rigid bond restraints
 N16, C24, N18, C28, C26
 with sigma for 1-2 distances of 0.01 and sigma for 1-3 distances of 0.01
 O3W, Na1
 with sigma for 1-2 distances of 0.01 and sigma for 1-3 distances of 0.01
 C27, N20, C28, C30
 with sigma for 1-2 distances of 0.01 and sigma for 1-3 distances of 0.01
 N30B, C44B, C47B, C46B
 with sigma for 1-2 distances of 0.01 and sigma for 1-3 distances of 0.01
 N30B, C47B, C44B, C46B
 with sigma for 1-2 distances of 0.01 and sigma for 1-3 distances of 0.01
 O7, C38
 with sigma for 1-2 distances of 0.01 and sigma for 1-3 distances of 0.01
 C37, N26, N25, C39
 with sigma for 1-2 distances of 0.01 and sigma for 1-3 distances of 0.01
 C29, N19, N21
 with sigma for 1-2 distances of 0.01 and sigma for 1-3 distances of 0.01
 N19, N21, C29
 with sigma for 1-2 distances of 0.01 and sigma for 1-3 distances of 0.01
 O15, C25
 with sigma for 1-2 distances of 0.01 and sigma for 1-3 distances of 0.01
 N19, C29, N21
 with sigma for 1-2 distances of 0.01 and sigma for 1-3 distances of 0.01
 N19, C29, N21, C32, C27
 with sigma for 1-2 distances of 0.01 and sigma for 1-3 distances of 0.01
 N8, C12, C16
 with sigma for 1-2 distances of 0.01 and sigma for 1-3 distances of 0.01
 N8, C12, N10
 with sigma for 1-2 distances of 0.01 and sigma for 1-3 distances of 0.01
 C9, N10, C12, C10
 with sigma for 1-2 distances of 0.01 and sigma for 1-3 distances of 0.01
 Na3, O16, Na4
 with sigma for 1-2 distances of 0.01 and sigma for 1-3 distances of 0.01
 N30B, C44B, C46B
 with sigma for 1-2 distances of 0.01 and sigma for 1-3 distances of 0.01
4. Uiso/Uaniso restraints and constraints
C26 \\sim N18 \\sim C28 \\sim C24 \\sim N16: within 1.7A with sigma of 0.04 and
sigma for terminal atoms of 0.08 within 1.7A
O3W \\sim Na1: within 1.7A with sigma of 0.04 and sigma for terminal atoms of
0.08 within 1.7A
C27 \\sim N20 \\sim C28 \\sim C30: within 1.7A with sigma of 0.04 and sigma for
terminal atoms of 0.08 within 1.7A
N30B \\sim C47B \\sim C44B \\sim C46B: within 1.7A with sigma of 0.04 and sigma
for terminal atoms of 0.08 within 1.7A
O7 \\sim C38: within 1.7A with sigma of 0.04 and sigma for terminal atoms of
0.08 within 1.7A
N25 \\sim C37 \\sim N26 \\sim C39: within 1.7A with sigma of 0.04 and sigma for
terminal atoms of 0.08 within 1.7A
C29 \\sim N21 \\sim N19: within 1.7A with sigma of 0.04 and sigma for terminal
atoms of 0.08 within 1.7A
N19 \\sim C29 \\sim N21: within 1.7A with sigma of 0.04 and sigma for terminal
atoms of 0.08 within 1.7A
O15 \\sim C25: within 1.7A with sigma of 0.04 and sigma for terminal atoms of
0.08 within 1.7A
C29 \\sim N19 \\sim N21: within 1.7A with sigma of 0.04 and sigma for terminal
atoms of 0.08 within 1.7A
N8 \\sim C12 \\sim N10: within 1.7A with sigma of 0.04 and sigma for terminal
atoms of 0.08 within 1.7A
C9 \\sim N10 \\sim C10 \\sim C12: within 1.7A with sigma of 0.04 and sigma for
terminal atoms of 0.08 within 1.7A
Na3 \\sim O16 \\sim Na4: within 1.7A with sigma of 0.04 and sigma for terminal
atoms of 0.08 within 1.7A
N30B \\sim C44B \\sim C46B: within 1.7A with sigma of 0.04 and sigma for
terminal atoms of 0.08 within 1.7A
Uanis(O10) \\sim Ueq, Uanis(N23) \\sim Ueq: with sigma of 0.25 and sigma for
terminal atoms of 0.001
Uanis(O1) \\sim Ueq, Uanis(O7) \\sim Ueq, Uanis(C24) \\sim Ueq: with sigma of
0.25 and sigma for terminal atoms of 0.001
Uanis(O3W) \\sim Ueq: with sigma of 0.1 and sigma for terminal atoms of 0.01
Uanis(N30B) \\sim Ueq: with sigma of 0.1 and sigma for terminal atoms of 0.2
Uanis(O17) \\sim Ueq: with sigma of 0.5 and sigma for terminal atoms of 0.002
Uanis(C30) = Uanis(C29)
Uanis(N29B) = Uanis(N29A)
Uanis(C49A) = Uanis(C49B)
Uanis(C50B) = Uanis(C50A)
Uanis(C48B) = Uanis(C48A)
Uanis(C45A) = Uanis(C43B)
Uanis(C43A) = Uanis(C45B)
Uanis(C46A) = Uanis(C44B)
Uanis(C47B) = Uanis(C47A)
Uanis(C44B) = Uanis(C46A)
Uanis(C44A) = Uanis(C46B)
Uanis(N32A) = Uanis(C22) = Uanis(C18) = Uanis(C12)
Uanis(O9) = Uanis(O8)
Uanis(C50A) = Uanis(C36)
Uanis(C50A) = Uanis(C49A) = Uanis(C48A)
Uanis(C48B) = Uanis(C49B) = Uanis(C50B) = Uanis(C11)
Uanis(C47B) = Uanis(N30A) = Uanis(N29B) = Uanis(C47A) = Uanis(N31B) =
Uanis(N32B) = Uanis(C13) = Uanis(C46B) = Uanis(C46A) = Uanis(C45B)
Uanis(C2) = Uanis(C44B)
Uanis(C46A) = Uanis(C16)
Uanis(N32A) = Uanis(N31A)
Uanis(N28) = Uanis(N26) = Uanis(N2) = Uanis(N31B)
Uanis(C45A) = Uanis(C12)
Uanis(C10) = Uanis(C16)
Uanis(C2) = Uanis(C3)
Uanis(C36) = Uanis(C42) = Uanis(C34)
Uanis(C26) = Uanis(C27) = Uanis(C32) = Uanis(C33)
Uanis(N9) = Uanis(N11) = Uanis(N13) = Uanis(N15)
Uanis(C6) = Uanis(C5)
Uanis(C8) = Uanis(C9)
Uanis(C33) = Uanis(C32) = Uanis(C21) = Uanis(C20)
Uanis(N1) = Uanis(N27) = Uanis(N25) = Uanis(N28)
Uanis(C28) = Uanis(C22)
Uanis(C1) = Uanis(C38)
Uanis(C17) = Uanis(C11) = Uanis(C23)
Uanis(O14) = Uanis(O13) = Uanis(O11) = Uanis(O12)
Uanis(C9) = Uanis(C8) = Uanis(C14) = Uanis(C16)
Uanis(N6) = Uanis(N4) = Uanis(N2)
Uanis(C19) = Uanis(C13)
Uanis(O1) = Uanis(O7)
Uanis(C23) = Uanis(C24)
Uanis(N24) = Uanis(N23)
Uanis(C40) = Uanis(C34)
Ueq(C48B), Ueq(C49B), Ueq(C50B), Ueq(C48A), Ueq(C49A), Ueq(C50A), Ueq(N29B),
Ueq(C47B), Ueq(N30B), Ueq(N30A), Ueq(N31B), Ueq(N32B), Ueq(C47A), Ueq(C44B),
Ueq(C46B), Ueq(N29A): fixed at 0.05 with sigma of 0.1
Ueq(C49B), Ueq(C48B), Ueq(C50B): fixed at 0.05 with sigma of 0.1
Uvol(C19) \\sim Uvol(C13) \\sim Uvol(C23): with sigma of 0.1
Uvol(C48B) \\sim Uvol(C50A) \\sim Uvol(C50B) \\sim Uvol(N29A) \\sim Uvol(N30A)
\\sim Uvol(N29B) \\sim Uvol(C48A): with sigma of 0.1
Uvol(N24) \\sim Uvol(N23): with sigma of 0.1
5. Rigid body (RIGU) restrains
 C26, N18, C28, C24, N16
 with sigma for 1-2 distances of 0.004 and sigma for 1-3 distances of 0.004
 C27, N20, C28, C30
 with sigma for 1-2 distances of 0.004 and sigma for 1-3 distances of 0.004
 O7, C38
 with sigma for 1-2 distances of 0.004 and sigma for 1-3 distances of 0.004
 C37, N25, N26, C39
 with sigma for 1-2 distances of 0.004 and sigma for 1-3 distances of 0.004
 N21, N19
 with sigma for 1-2 distances of 0.004 and sigma for 1-3 distances of 0.004
 C25, O15
 with sigma for 1-2 distances of 0.004 and sigma for 1-3 distances of 0.004
 C29, N19, N21
 with sigma for 1-2 distances of 0.004 and sigma for 1-3 distances of 0.004
 O15, C25
 with sigma for 1-2 distances of 0.004 and sigma for 1-3 distances of 0.004
 N19, C29, N21
 with sigma for 1-2 distances of 0.004 and sigma for 1-3 distances of 0.004
 N8, C12, N10
 with sigma for 1-2 distances of 0.004 and sigma for 1-3 distances of 0.004
 C9, N10, C10, C12
 with sigma for 1-2 distances of 0.004 and sigma for 1-3 distances of 0.004
 Na3, O16, Na4
 with sigma for 1-2 distances of 0.004 and sigma for 1-3 distances of 0.004
 N30B, C44B, C46B
 with sigma for 1-2 distances of 0.004 and sigma for 1-3 distances of 0.004
6. Others
 Sof(N29B)=Sof(H29E)=Sof(H29F)=Sof(N30B)=Sof(N32B)=Sof(N31B)=Sof(C47B)=
 Sof(C45B)=Sof(H45C)=Sof(H45D)=Sof(C46B)=Sof(H46C)=Sof(H46D)=Sof(C43B)=
 Sof(H43C)=Sof(H43D)=Sof(C50B)=Sof(H50B)=Sof(C49B)=Sof(H49B)=Sof(C44B)=
 Sof(H44C)=Sof(H44D)=Sof(C48B)=Sof(H48B)=1-FVAR(1)
 Sof(N29A)=Sof(H29C)=Sof(H29D)=Sof(N30A)=Sof(N32A)=Sof(N31A)=Sof(C47A)=
 Sof(C43A)=Sof(H43A)=Sof(H43B)=Sof(C44A)=Sof(H44A)=Sof(H44B)=Sof(C45A)=
 Sof(H45A)=Sof(H45B)=Sof(C50A)=Sof(H50A)=Sof(C49A)=Sof(H49A)=Sof(C46A)=
 Sof(H46A)=Sof(H46B)=Sof(C48A)=Sof(H48A)=FVAR(1)
 Fixed Sof: Na3(0.5)
7.a Free rotating group:
 N29A(N30A,N32A,N31A,C47A,C43A,C44A,C45A,C50A,C49A,C46A,C48A), N29B(N30B,N32B,
 N31B,C47B,C45B,C46B,C43B,C50B,C49B,C44B,C48B)
7.b Ternary CH refined with riding coordinates:
 C15(H15), C14(H14), C9(H9), C39(H39), C3(H3), C2(H2), C33(H33), C37(H37),
 C32(H32), C8(H8), C20(H20), C27(H27), C21(H21), C26(H26)
7.c Secondary CH2 refined with riding coordinates:
 C29(H29A,H29B), C41(H41A,H41B), C35(H35A,H35B), C17(H17A,H17B), C24(H24A,
 H24B), C6(H6A,H6B), C5(H5A,H5B), C23(H23A,H23B), C12(H12A,H12B), C18(H18A,
 H18B), C42(H42A,H42B), C36(H36A,H36B), C30(H30A,H30B), N29A(H29C,H29D),
 C43A(H43A,H43B), C44A(H44A,H44B), C45A(H45A,H45B), C46A(H46A,H46B), N29B(H29E,
 H29F), C45B(H45C,H45D), C46B(H46C,H46D), C43B(H43C,H43D), C44B(H44C,H44D),
 C11(H11A,H11B)
7.d Aromatic/amide H refined with riding coordinates:
 C50A(H50A), C49A(H49A), C48A(H48A), C50B(H50B), C49B(H49B), C48B(H48B)
;
_smtbx_masks_void_probe_radius 1.4
_smtbx_masks_void_truncation_radius 1.2
_olex2_submission_special_instructions 'No special instructions were received'
_oxdiff_exptl_absorpt_empirical_details
;
Empirical correction (ABSPACK) includes:
- Absorption correction using spherical harmonics
- Frame scaling
;
_oxdiff_exptl_absorpt_empirical_full_max 2.978
_oxdiff_exptl_absorpt_empirical_full_min 0.748

loop_
_space_group_symop_operation_xyz
'x, y, z'
'-x, -y, z'
'x+1/2, -y+1/2, z+1/2'
'-x+1/2, y+1/2, z+1/2'

loop_
_atom_site_label
_atom_site_type_symbol
_atom_site_fract_x
_atom_site_fract_y
_atom_site_fract_z
_atom_site_U_iso_or_equiv
_atom_site_adp_type
_atom_site_occupancy
_atom_site_site_symmetry_order
_atom_site_calc_flag
_atom_site_refinement_flags_posn
_atom_site_refinement_flags_adp
_atom_site_refinement_flags_occupancy
_atom_site_disorder_assembly
_atom_site_disorder_group
Na4 Na 0.37833(14) 0.43783(15) 0.0089(5) 0.0378(9) Uani 1 1 d . U . . .
Na1 Na 0.17999(18) 0.21889(17) 1.0070(6) 0.0516(12) Uani 1 1 d . U . . .
O3 O 0.1827(3) 0.2183(3) 0.7948(7) 0.027(2) Uani 1 1 d . . . . .
Na2 Na 0.3991(2) 0.1477(2) 0.0066(8) 0.0753(19) Uani 1 1 d . . . . .
O4 O 0.2713(4) 0.1199(4) 0.8007(8) 0.040(2) Uani 1 1 d . . . . .
O7 O 0.3726(3) 0.4299(4) 0.7976(8) 0.0313(14) Uani 1 1 d . U . . .
O2 O 0.1709(4) 0.3715(3) 0.7980(8) 0.037(2) Uani 1 1 d . . . . .
O13 O 0.4265(4) 0.2931(4) 0.2198(7) 0.0340(12) Uani 1 1 d . . . . .
O15 O 0.3834(4) 0.1580(4) 0.7968(7) 0.039(2) Uani 1 1 d . U . . .
N24 N 0.4511(4) 0.3388(4) 0.3920(9) 0.0266(12) Uani 1 1 d . . . . .
N28 N 0.3644(4) 0.4806(5) 0.3965(9) 0.0321(5) Uani 1 1 d . . . . .
O12 O 0.3876(4) 0.1583(4) 0.2184(7) 0.0340(12) Uani 1 1 d . . . . .
O14 O 0.3716(4) 0.4285(4) 0.2198(7) 0.0340(12) Uani 1 1 d . . . . .
O6 O 0.4270(4) 0.2957(4) 0.7970(8) 0.036(2) Uani 1 1 d . . . . .
C13 C 0.1670(6) 0.2128(5) 0.6897(10) 0.0321(5) Uani 1 1 d . . . . .
O1 O 0.2540(3) 0.4652(4) 0.7956(8) 0.0313(14) Uani 1 1 d . U . . .
N22 N 0.4570(4) 0.2555(4) 0.3954(9) 0.027(2) Uani 1 1 d D . . . .
N1 N 0.2848(5) 0.5076(4) 0.6247(9) 0.0321(5) Uani 1 1 d . . . . .
O10 O 0.1828(4) 0.2203(4) 0.2193(7) 0.033(2) Uani 1 1 d . U . . .
N8 N 0.1412(4) 0.2473(4) 0.3918(9) 0.029(2) Uani 1 1 d . U . . .
N12 N 0.1691(4) 0.1687(4) 0.3975(8) 0.025(2) Uani 1 1 d . . . . .
N4 N 0.2099(5) 0.4870(5) 0.3940(9) 0.0321(5) Uani 1 1 d . . . . .
N25 N 0.4200(4) 0.4215(4) 0.6247(9) 0.0321(5) Uani 1 1 d . U . . .
N26 N 0.4188(4) 0.4221(5) 0.3932(9) 0.0321(5) Uani 1 1 d . U . . .
C19 C 0.2669(5) 0.1031(6) 0.6912(11) 0.0321(5) Uani 1 1 d . . . . .
C7 C 0.1553(6) 0.3749(6) 0.6939(11) 0.033(3) Uani 1 1 d . . . . .
N13 N 0.2294(4) 0.1039(4) 0.6249(10) 0.0312(14) Uani 1 1 d . . . . .
O11 O 0.2734(4) 0.1208(4) 0.2183(7) 0.0340(12) Uani 1 1 d . . . . .
C29 C 0.4624(5) 0.2036(5) 0.6769(11) 0.0318(14) Uani 1 1 d . U . . .
H29A H 0.494971 0.193207 0.665731 0.038 Uiso 1 1 calc R U . . .
H29B H 0.456262 0.205561 0.768398 0.038 Uiso 1 1 calc R U . . .
C38 C 0.3839(5) 0.4414(5) 0.6923(10) 0.0214(17) Uani 1 1 d . U . . .
O8 O 0.2540(5) 0.4651(5) 0.2214(8) 0.050(2) Uani 1 1 d . . . . .
N16 N 0.3010(4) 0.0798(5) 0.3914(10) 0.031(2) Uani 1 1 d . U . . .
C41 C 0.3304(5) 0.5143(5) 0.6770(10) 0.024(2) Uani 1 1 d . . . . .
H41A H 0.328854 0.509622 0.769325 0.029 Uiso 1 1 calc R U . . .
H41B H 0.340756 0.549126 0.660610 0.029 Uiso 1 1 calc R U . . .
N14 N 0.2262(4) 0.1039(5) 0.3936(9) 0.030(2) Uani 1 1 d . . . . .
N10 N 0.1387(4) 0.3378(5) 0.3931(8) 0.033(3) Uani 1 1 d . U . . .
N19 N 0.4348(4) 0.1679(4) 0.6268(9) 0.030(2) Uani 1 1 d . U . . .
O9 O 0.1738(4) 0.3717(5) 0.2149(8) 0.050(2) Uani 1 1 d . . . . .
O14W O 0.4636(3) 0.4398(3) 0.0127(12) 0.048(2) Uani 1 1 d . . . . .
N17 N 0.3825(5) 0.1058(4) 0.6255(9) 0.032(3) Uani 1 1 d . . . . .
N18 N 0.3807(5) 0.1079(4) 0.3966(9) 0.032(2) Uani 1 1 d . U . . .
N5 N 0.1536(5) 0.4170(4) 0.6222(10) 0.032(2) Uani 1 1 d . . . . .
C35 C 0.4517(5) 0.3882(4) 0.6784(11) 0.024(2) Uani 1 1 d . . . . .
H35A H 0.444447 0.384381 0.768898 0.029 Uiso 1 1 calc R U . . .
H35B H 0.483102 0.402913 0.671886 0.029 Uiso 1 1 calc R U . . .
N6 N 0.1555(5) 0.4193(5) 0.3939(9) 0.0321(5) Uani 1 1 d . . . . .
N11 N 0.1696(5) 0.1700(4) 0.6289(9) 0.0312(14) Uani 1 1 d . . . . .
N9 N 0.1424(4) 0.2462(4) 0.6226(9) 0.0312(14) Uani 1 1 d . . . . .
O4W O 0.1972(3) 0.3073(3) 1.0056(12) 0.058(2) Uani 1 1 d . . . . .
N23 N 0.4520(4) 0.3387(4) 0.6197(9) 0.0266(12) Uani 1 1 d . U . . .
C1 C 0.2497(5) 0.4839(5) 0.6893(10) 0.0214(17) Uani 1 1 d . . . . .
C25 C 0.3983(4) 0.1472(4) 0.6916(10) 0.020(2) Uani 1 1 d . U . . .
N20 N 0.4300(4) 0.1674(4) 0.3955(9) 0.030(2) Uani 1 1 d D U . . .
N2 N 0.2843(5) 0.5060(5) 0.3933(9) 0.0321(5) Uani 1 1 d . . . . .
N7 N 0.1346(4) 0.3371(4) 0.6211(9) 0.031(3) Uani 1 1 d . . . . .
N15 N 0.3017(5) 0.0796(4) 0.6227(9) 0.0312(14) Uani 1 1 d . . . . .
N21 N 0.4564(5) 0.2545(4) 0.6218(9) 0.033(3) Uani 1 1 d . U . . .
C31 C 0.4430(5) 0.2948(5) 0.6900(11) 0.024(2) Uani 1 1 d . . . . .
N3 N 0.2104(4) 0.4871(4) 0.6252(9) 0.028(2) Uani 1 1 d . . . . .
O1W O 0.0996(3) 0.2437(3) 1.0088(12) 0.058(2) Uani 1 1 d . . . . .
N27 N 0.3641(5) 0.4796(4) 0.6255(9) 0.0321(5) Uani 1 1 d . . . . .
C17 C 0.1848(5) 0.1223(5) 0.6756(11) 0.0336(9) Uani 1 1 d . . . . .
H17A H 0.160699 0.097050 0.656726 0.040 Uiso 1 1 calc R U . . .
H17B H 0.187516 0.124664 0.768271 0.040 Uiso 1 1 calc R U . . .
O15W O 0.3848(4) 0.5290(3) 0.0012(18) 0.088(4) Uani 1 1 d . . . . .
C15 C 0.1423(3) 0.1715(3) 0.5081(12) 0.0258(19) Uani 1 1 d . . . . .
H15 H 0.116797 0.146132 0.508028 0.031 Uiso 1 1 calc R U . . .
C14 C 0.1233(4) 0.2254(4) 0.5080(13) 0.0321(5) Uani 1 1 d . . . . .
H14 H 0.088733 0.225733 0.509439 0.038 Uiso 1 1 calc R U . . .
O9W O 0.3998(4) 0.0588(4) -0.0011(15) 0.085(4) Uani 1 1 d . . . . .
O3W O 0.2540(4) 0.1829(4) 1.0113(12) 0.072(3) Uani 1 1 d . U . . .
C9 C 0.1157(4) 0.3553(4) 0.5083(13) 0.0321(5) Uani 1 1 d . U . . .
H9 H 0.081464 0.350070 0.504625 0.038 Uiso 1 1 calc R U . . .
C39 C 0.3903(3) 0.4900(3) 0.5137(12) 0.0263(19) Uani 1 1 d . U . . .
H39 H 0.403711 0.524696 0.515272 0.032 Uiso 1 1 calc R U . . .
C3 C 0.2151(4) 0.5163(4) 0.5097(13) 0.0321(5) Uani 1 1 d . . . . .
H3 H 0.194834 0.546795 0.510044 0.038 Uiso 1 1 calc R U . . .
C2 C 0.2673(4) 0.5303(4) 0.5080(13) 0.0321(5) Uani 1 1 d . . . . .
H2 H 0.272154 0.567492 0.506319 0.038 Uiso 1 1 calc R U . . .
O2W O 0.1368(4) 0.1328(4) 0.9956(15) 0.076(3) Uani 1 1 d . . . . .
C33 C 0.4765(3) 0.3283(3) 0.5020(11) 0.0272(8) Uani 1 1 d . . . . .
H33 H 0.507619 0.344805 0.500456 0.033 Uiso 1 1 calc R U . . .
C24 C 0.3486(5) 0.0720(5) 0.3432(10) 0.0336(9) Uani 1 1 d . U . . .
H24A H 0.358929 0.037487 0.364075 0.040 Uiso 1 1 calc R U . . .
H24B H 0.348606 0.075377 0.250420 0.040 Uiso 1 1 calc R U . . .
C37 C 0.4288(3) 0.4492(3) 0.5108(12) 0.0255(18) Uani 1 1 d . U . . .
H37 H 0.460407 0.464354 0.510204 0.031 Uiso 1 1 calc R U . . .
C32 C 0.4808(3) 0.2684(3) 0.5095(13) 0.0272(8) Uani 1 1 d . U . . .
H32 H 0.513630 0.256707 0.509966 0.033 Uiso 1 1 calc R U . . .
C8 C 0.1285(4) 0.4122(4) 0.5094(13) 0.0321(5) Uani 1 1 d . . . . .
H8 H 0.100211 0.433869 0.509865 0.038 Uiso 1 1 calc R U . . .
C6 C 0.1669(6) 0.4661(5) 0.3445(10) 0.0312(15) Uani 1 1 d . . . . .
H6A H 0.141360 0.489859 0.362786 0.037 Uiso 1 1 calc R U . . .
H6B H 0.169496 0.463147 0.251969 0.037 Uiso 1 1 calc R U . . .
C5 C 0.1679(6) 0.4679(5) 0.6692(10) 0.0312(15) Uani 1 1 d . . . . .
H5A H 0.143320 0.492191 0.646514 0.037 Uiso 1 1 calc R U . . .
H5B H 0.169305 0.466550 0.762188 0.037 Uiso 1 1 calc R U . . .
C20 C 0.2314(3) 0.0747(3) 0.5042(12) 0.0272(8) Uani 1 1 d . . . . .
H20 H 0.210110 0.045099 0.505162 0.033 Uiso 1 1 calc R U . . .
C27 C 0.4432(3) 0.1401(3) 0.5143(12) 0.0272(8) Uani 1 1 d . U . . .
H27 H 0.475513 0.126878 0.510749 0.033 Uiso 1 1 calc R U . . .
C23 C 0.3462(5) 0.0707(6) 0.6670(10) 0.0336(9) Uani 1 1 d . . . . .
H23A H 0.355430 0.036419 0.641176 0.040 Uiso 1 1 calc R U . . .
H23B H 0.345300 0.071261 0.760089 0.040 Uiso 1 1 calc R U . . .
C21 C 0.2820(3) 0.0589(3) 0.5035(12) 0.0272(8) Uani 1 1 d . . . . .
H21 H 0.284686 0.021382 0.502265 0.033 Uiso 1 1 calc R U . . .
C26 C 0.4074(3) 0.0980(3) 0.5144(11) 0.0272(8) Uani 1 1 d . U . . .
H26 H 0.422379 0.064090 0.513002 0.033 Uiso 1 1 calc R U . . .
C12 C 0.1206(6) 0.2897(5) 0.3404(12) 0.0407(13) Uani 1 1 d . U . . .
H12A H 0.086888 0.287995 0.355550 0.049 Uiso 1 1 calc R U . . .
H12B H 0.125634 0.289504 0.248302 0.049 Uiso 1 1 calc R U . . .
C18 C 0.1862(6) 0.1214(6) 0.3428(13) 0.0407(13) Uani 1 1 d . . . . .
H18A H 0.161996 0.095367 0.352991 0.049 Uiso 1 1 calc R U . . .
H18B H 0.190934 0.126456 0.251394 0.049 Uiso 1 1 calc R U . . .
C34 C 0.4432(6) 0.2971(5) 0.3226(11) 0.0336(9) Uani 1 1 d . . . . .
C40 C 0.3840(6) 0.4434(6) 0.3270(11) 0.0336(9) Uani 1 1 d . . . . .
C42 C 0.3307(6) 0.5146(6) 0.3491(11) 0.0336(9) Uani 1 1 d . . . . .
H42A H 0.330765 0.512569 0.256101 0.040 Uiso 1 1 calc R U . . .
H42B H 0.340003 0.549216 0.372422 0.040 Uiso 1 1 calc R U . . .
C36 C 0.4533(6) 0.3852(5) 0.3381(11) 0.0336(9) Uani 1 1 d . . . . .
H36A H 0.447506 0.381980 0.246680 0.040 Uiso 1 1 calc R U . . .
H36B H 0.484879 0.398884 0.349207 0.040 Uiso 1 1 calc R U . . .
O10W O 0.4842(5) 0.1451(6) -0.0057(19) 0.126(6) Uani 1 1 d . . . . .
C4 C 0.2512(6) 0.4841(6) 0.3250(11) 0.038(3) Uani 1 1 d . . . . .
C28 C 0.3979(6) 0.1430(6) 0.3290(12) 0.0407(13) Uani 1 1 d . U . . .
C30 C 0.4634(5) 0.2051(4) 0.3389(11) 0.0318(14) Uani 1 1 d D U . . .
H30A H 0.495548 0.193637 0.353345 0.038 Uiso 1 1 calc R U . . .
H30B H 0.458311 0.207098 0.246941 0.038 Uiso 1 1 calc R U . . .
C16 C 0.1652(6) 0.2140(6) 0.3263(11) 0.0321(5) Uani 1 1 d . U . . .
C22 C 0.2692(6) 0.1037(6) 0.3227(12) 0.0407(13) Uani 1 1 d . . . . .
C10 C 0.1574(6) 0.3762(6) 0.3257(10) 0.0321(5) Uani 1 1 d . U . . .
N29A N 0.2923(5) 0.2906(5) 0.8251(6) 0.0321(5) Uani 0.466(6) 1 d G . P A 1
H29C H 0.275093 0.287782 0.896349 0.038 Uiso 0.466(6) 1 calc R U P A 1
H29D H 0.322400 0.294632 0.848112 0.038 Uiso 0.466(6) 1 calc R U P A 1
N30A N 0.2997(3) 0.2928(2) 0.5575(6) 0.0321(5) Uani 0.466(6) 1 d DG . P A 1
N32A N 0.3000(4) 0.3382(3) 0.3701(7) 0.0407(13) Uani 0.466(6) 1 d DG . P A 1
N31A N 0.3117(4) 0.2493(3) 0.3703(7) 0.0407(13) Uani 0.466(6) 1 d DG . P A 1
C47A C 0.3042(3) 0.2935(2) 0.4290(6) 0.0321(5) Uani 0.466(6) 1 d DG . P A 1
C43A C 0.2768(5) 0.3358(4) 0.7528(7) 0.0321(5) Uani 0.466(6) 1 d DG . P A 1
H43A H 0.282621 0.366380 0.803356 0.038 Uiso 0.466(6) 1 calc R U P A 1
H43B H 0.243148 0.333462 0.737143 0.038 Uiso 0.466(6) 1 calc R U P A 1
C44A C 0.3020(4) 0.3400(3) 0.6283(7) 0.0321(5) Uani 0.466(6) 1 d DG . P A 1
H44A H 0.288058 0.367343 0.577760 0.038 Uiso 0.466(6) 1 calc R U P A 1
H44B H 0.334819 0.348781 0.643873 0.038 Uiso 0.466(6) 1 calc R U P A 1
C45A C 0.2876(5) 0.2437(4) 0.7488(7) 0.0407(13) Uani 0.466(6) 1 d DG . P A 1
H45A H 0.254523 0.237689 0.729555 0.049 Uiso 0.466(6) 1 calc R U P A 1
H45B H 0.299218 0.214677 0.797696 0.049 Uiso 0.466(6) 1 calc R U P A 1
C50A C 0.3033(5) 0.3379(4) 0.2448(7) 0.0336(9) Uani 0.466(6) 1 d DG . P A 1
H50A H 0.300525 0.368844 0.200833 0.040 Uiso 0.466(6) 1 calc R U P A 1
C49A C 0.3106(5) 0.2944(5) 0.1764(6) 0.0336(9) Uani 0.466(6) 1 d DG . P A 1
H49A H 0.312664 0.294664 0.087148 0.040 Uiso 0.466(6) 1 calc R U P A 1
C46A C 0.3145(4) 0.2483(3) 0.6277(7) 0.0321(5) Uani 0.466(6) 1 d DG . P A 1
H46A H 0.347922 0.250825 0.646797 0.038 Uiso 0.466(6) 1 calc R U P A 1
H46B H 0.309561 0.217863 0.575790 0.038 Uiso 0.466(6) 1 calc R U P A 1
C48A C 0.3148(5) 0.2505(4) 0.2451(7) 0.0336(9) Uani 0.466(6) 1 d DG . P A 1
H48A H 0.320127 0.219953 0.201258 0.040 Uiso 0.466(6) 1 calc R U P A 1
N29B N 0.2843(4) 0.2928(4) 0.2483(5) 0.0321(5) Uani 0.534(6) 1 d G . P A 2
H29E H 0.267220 0.289668 0.176786 0.038 Uiso 0.534(6) 1 calc R U P A 2
H29F H 0.313949 0.299719 0.225690 0.038 Uiso 0.534(6) 1 calc R U P A 2
N30B N 0.2917(3) 0.2923(2) 0.5159(5) 0.082(6) Uani 0.534(6) 1 d DG U P A 2
N32B N 0.3054(4) 0.2488(3) 0.7024(6) 0.0321(5) Uani 0.534(6) 1 d DG . P A 2
N31B N 0.2899(4) 0.3371(3) 0.7042(6) 0.0321(5) Uani 0.534(6) 1 d DG . P A 2
C47B C 0.2960(3) 0.2928(2) 0.6445(5) 0.0321(5) Uani 0.534(6) 1 d DG U P A 2
C45B C 0.2830(5) 0.2443(3) 0.3195(6) 0.0321(5) Uani 0.534(6) 1 d DG . P A 2
H45C H 0.297709 0.217606 0.268395 0.038 Uiso 0.534(6) 1 calc R U P A 2
H45D H 0.250480 0.234571 0.334684 0.038 Uiso 0.534(6) 1 calc R U P A 2
C46B C 0.3081(4) 0.2488(3) 0.4443(6) 0.0321(5) Uani 0.534(6) 1 d DG U P A 2
H46C H 0.302948 0.217820 0.494090 0.038 Uiso 0.534(6) 1 calc R U P A 2
H46D H 0.341686 0.252103 0.428973 0.038 Uiso 0.534(6) 1 calc R U P A 2
C43B C 0.2656(5) 0.3352(4) 0.3255(6) 0.0407(13) Uani 0.534(6) 1 d DG . P A 2
H43C H 0.232593 0.329057 0.344428 0.049 Uiso 0.534(6) 1 calc R U P A 2
H43D H 0.267987 0.366917 0.277395 0.049 Uiso 0.534(6) 1 calc R U P A 2
C50B C 0.3084(4) 0.2498(3) 0.8278(6) 0.0336(9) Uani 0.534(6) 1 d DG . P A 2
H50B H 0.315041 0.219350 0.871006 0.040 Uiso 0.534(6) 1 calc R U P A 2
C49B C 0.3022(4) 0.2933(4) 0.8972(5) 0.0336(9) Uani 0.534(6) 1 d DG . P A 2
H49B H 0.304072 0.293375 0.986464 0.040 Uiso 0.534(6) 1 calc R U P A 2
C44B C 0.2924(4) 0.3399(3) 0.4468(6) 0.0321(5) Uani 0.534(6) 1 d DG U P A 2
H44C H 0.324794 0.349358 0.428144 0.038 Uiso 0.534(6) 1 calc R U P A 2
H44D H 0.278612 0.366712 0.499341 0.038 Uiso 0.534(6) 1 calc R U P A 2
C48B C 0.2932(4) 0.3366(3) 0.8294(6) 0.0336(9) Uani 0.534(6) 1 d DG . P A 2
H48B H 0.289132 0.367208 0.873858 0.040 Uiso 0.534(6) 1 calc R U P A 2
Na3 Na 0.4323(5) 0.2902(4) 0.0044(15) 0.076(3) Uani 0.5 1 d . U P B 2
C11 C 0.1226(6) 0.2930(5) 0.6845(11) 0.0336(9) Uani 1 1 d . . . . .
H11A H 0.088437 0.290172 0.687295 0.040 Uiso 1 1 calc R U . . .
H11B H 0.133903 0.294965 0.772244 0.040 Uiso 1 1 calc R U . . .
O5 O 0.5055(5) 0.3454(4) -0.0007(17) 0.087(3) Uani 1 1 d . . . B 2
O16X O 0.2971(4) 0.4318(5) 0.0104(12) 0.102(5) Uani 1 1 d . . . C 2
O16 O 0.3834(5) 0.3495(3) 0.0093(13) 0.099(4) Uani 1 1 d . U . . .
O17 O 0.3928(7) 0.2318(5) 0.0057(16) 0.146(8) Uani 1 1 d . U . . .
O18 O 0.5076(7) 0.2391(11) -0.037(2) 0.212(14) Uani 1 1 d . . . . .

loop_
_atom_site_aniso_label
_atom_site_aniso_U_11
_atom_site_aniso_U_22
_atom_site_aniso_U_33
_atom_site_aniso_U_23
_atom_site_aniso_U_13
_atom_site_aniso_U_12
Na4 0.055(2) 0.043(2) 0.0153(16) 0.007(3) -0.003(3) 0.0091(19)
Na1 0.090(3) 0.048(3) 0.0167(18) 0.012(3) -0.004(3) 0.011(2)
O3 0.049(6) 0.018(4) 0.013(4) 0.000(3) 0.001(4) -0.004(4)
Na2 0.082(4) 0.091(4) 0.053(3) 0.057(4) -0.010(4) -0.016(3)
O4 0.069(6) 0.039(5) 0.011(3) -0.007(3) 0.003(4) -0.008(5)
O7 0.0326(17) 0.0328(17) 0.0285(16) 0.0010(12) 0.0001(11) 0.0006(12)
O2 0.069(7) 0.015(4) 0.026(4) -0.006(3) -0.023(4) 0.005(4)
O13 0.059(3) 0.033(3) 0.0101(19) 0.0014(17) -0.0012(18) 0.001(2)
O15 0.075(6) 0.030(5) 0.011(3) -0.003(3) 0.004(3) -0.014(5)
N24 0.038(3) 0.024(3) 0.017(3) -0.011(4) 0.008(4) 0.005(2)
N28 0.0540(14) 0.0310(11) 0.0113(9) 0.0008(12) 0.0020(12) 0.0042(10)
O12 0.059(3) 0.033(3) 0.0101(19) 0.0014(17) -0.0012(18) 0.001(2)
O14 0.059(3) 0.033(3) 0.0101(19) 0.0014(17) -0.0012(18) 0.001(2)
O6 0.061(6) 0.032(5) 0.014(4) 0.003(3) 0.007(4) 0.004(4)
C13 0.0540(14) 0.0310(11) 0.0113(9) 0.0008(12) 0.0020(12) 0.0042(10)
O1 0.0326(17) 0.0328(17) 0.0285(16) 0.0010(12) 0.0001(11) 0.0006(12)
N22 0.040(7) 0.016(5) 0.024(5) -0.002(4) 0.007(4) -0.003(5)
N1 0.0540(14) 0.0310(11) 0.0113(9) 0.0008(12) 0.0020(12) 0.0042(10)
O10 0.048(6) 0.045(6) 0.006(4) 0.001(4) 0.004(3) -0.005(5)
N8 0.054(6) 0.023(4) 0.012(4) 0.008(3) 0.003(4) -0.004(4)
N12 0.047(6) 0.016(5) 0.012(4) 0.007(3) 0.007(4) 0.002(5)
N4 0.0540(14) 0.0310(11) 0.0113(9) 0.0008(12) 0.0020(12) 0.0042(10)
N25 0.0540(14) 0.0310(11) 0.0113(9) 0.0008(12) 0.0020(12) 0.0042(10)
N26 0.0540(14) 0.0310(11) 0.0113(9) 0.0008(12) 0.0020(12) 0.0042(10)
C19 0.0540(14) 0.0310(11) 0.0113(9) 0.0008(12) 0.0020(12) 0.0042(10)
C7 0.049(7) 0.028(6) 0.021(5) -0.013(5) 0.002(5) -0.007(6)
N13 0.056(4) 0.021(3) 0.017(2) 0.003(2) 0.005(2) -0.002(3)
O11 0.059(3) 0.033(3) 0.0101(19) 0.0014(17) -0.0012(18) 0.001(2)
C29 0.051(4) 0.026(3) 0.019(3) 0.007(3) 0.003(4) -0.006(3)
C38 0.037(4) 0.012(4) 0.015(3) 0.000(3) -0.001(3) 0.005(4)
O8 0.078(5) 0.058(5) 0.013(3) -0.013(3) -0.002(3) -0.001(4)
N16 0.044(5) 0.026(5) 0.022(4) 0.008(4) 0.000(4) 0.000(4)
C41 0.035(6) 0.022(6) 0.016(5) -0.005(4) -0.004(4) -0.001(5)
N14 0.041(6) 0.034(6) 0.015(4) 0.003(4) 0.001(4) 0.002(5)
N10 0.065(7) 0.027(4) 0.007(4) -0.003(3) 0.010(4) 0.001(4)
N19 0.040(6) 0.034(5) 0.015(4) 0.001(4) 0.005(4) -0.008(5)
O9 0.078(5) 0.058(5) 0.013(3) -0.013(3) -0.002(3) -0.001(4)
O14W 0.053(5) 0.047(5) 0.043(4) 0.008(6) 0.017(6) -0.002(4)
N17 0.058(7) 0.027(6) 0.012(4) -0.004(4) 0.009(4) -0.010(6)
N18 0.053(5) 0.030(5) 0.014(4) 0.004(3) 0.003(4) -0.004(4)
N5 0.061(7) 0.012(4) 0.024(5) 0.001(4) -0.003(4) -0.001(5)
C35 0.035(6) 0.019(5) 0.019(5) -0.002(4) -0.011(4) 0.013(5)
N6 0.0540(14) 0.0310(11) 0.0113(9) 0.0008(12) 0.0020(12) 0.0042(10)
N11 0.056(4) 0.021(3) 0.017(2) 0.003(2) 0.005(2) -0.002(3)
N9 0.056(4) 0.021(3) 0.017(2) 0.003(2) 0.005(2) -0.002(3)
O4W 0.091(7) 0.046(5) 0.035(4) 0.014(6) -0.023(7) -0.004(5)
N23 0.038(3) 0.024(3) 0.017(3) -0.011(4) 0.008(4) 0.005(2)
C1 0.037(4) 0.012(4) 0.015(3) 0.000(3) -0.001(3) 0.005(4)
C25 0.032(5) 0.011(5) 0.016(4) 0.005(3) -0.007(3) -0.004(4)
N20 0.056(6) 0.025(5) 0.010(3) -0.002(3) 0.010(3) -0.008(4)
N2 0.0540(14) 0.0310(11) 0.0113(9) 0.0008(12) 0.0020(12) 0.0042(10)
N7 0.055(7) 0.018(5) 0.020(5) -0.005(4) -0.001(5) -0.001(5)
N15 0.056(4) 0.021(3) 0.017(2) 0.003(2) 0.005(2) -0.002(3)
N21 0.071(9) 0.019(5) 0.010(4) 0.002(4) 0.006(4) -0.005(5)
C31 0.036(6) 0.017(5) 0.021(5) -0.003(4) 0.003(4) 0.001(5)
N3 0.046(6) 0.021(5) 0.019(4) 0.008(4) 0.010(4) 0.003(4)
O1W 0.072(6) 0.058(5) 0.045(4) -0.030(6) -0.023(7) 0.012(5)
N27 0.0540(14) 0.0310(11) 0.0113(9) 0.0008(12) 0.0020(12) 0.0042(10)
C17 0.056(2) 0.031(2) 0.0129(15) 0.0023(16) 0.0036(16) 0.0001(19)
O15W 0.091(8) 0.038(5) 0.134(10) -0.012(9) -0.062(11) 0.022(5)
C15 0.044(5) 0.021(4) 0.013(4) 0.008(6) 0.005(6) -0.009(4)
C14 0.0540(14) 0.0310(11) 0.0113(9) 0.0008(12) 0.0020(12) 0.0042(10)
O9W 0.092(8) 0.106(9) 0.055(6) 0.011(9) -0.011(8) -0.059(7)
O3W 0.111(7) 0.075(6) 0.029(4) 0.028(6) 0.001(7) 0.016(5)
C9 0.0540(14) 0.0310(11) 0.0113(9) 0.0008(12) 0.0020(12) 0.0042(10)
C39 0.049(5) 0.020(4) 0.010(4) 0.004(4) 0.008(5) -0.001(3)
C3 0.0540(14) 0.0310(11) 0.0113(9) 0.0008(12) 0.0020(12) 0.0042(10)
C2 0.0540(14) 0.0310(11) 0.0113(9) 0.0008(12) 0.0020(12) 0.0042(10)
O2W 0.110(9) 0.045(5) 0.074(7) -0.003(7) 0.022(9) 0.005(5)
C33 0.046(2) 0.0230(18) 0.0122(15) -0.003(2) 0.007(2) -0.0041(17)
C24 0.056(2) 0.031(2) 0.0129(15) 0.0023(16) 0.0036(16) 0.0001(19)
C37 0.046(5) 0.020(4) 0.011(3) 0.005(4) 0.011(4) -0.005(3)
C32 0.046(2) 0.0230(18) 0.0122(15) -0.003(2) 0.007(2) -0.0041(17)
C8 0.0540(14) 0.0310(11) 0.0113(9) 0.0008(12) 0.0020(12) 0.0042(10)
C6 0.055(4) 0.026(3) 0.012(3) -0.003(4) -0.009(5) 0.005(3)
C5 0.055(4) 0.026(3) 0.012(3) -0.003(4) -0.009(5) 0.005(3)
C20 0.046(2) 0.0230(18) 0.0122(15) -0.003(2) 0.007(2) -0.0041(17)
C27 0.046(2) 0.0230(18) 0.0122(15) -0.003(2) 0.007(2) -0.0041(17)
C23 0.056(2) 0.031(2) 0.0129(15) 0.0023(16) 0.0036(16) 0.0001(19)
C21 0.046(2) 0.0230(18) 0.0122(15) -0.003(2) 0.007(2) -0.0041(17)
C26 0.046(2) 0.0230(18) 0.0122(15) -0.003(2) 0.007(2) -0.0041(17)
C12 0.072(4) 0.027(2) 0.024(2) -0.003(2) -0.002(2) -0.004(2)
C18 0.072(4) 0.027(2) 0.024(2) -0.003(2) -0.002(2) -0.004(2)
C34 0.056(2) 0.031(2) 0.0129(15) 0.0023(16) 0.0036(16) 0.0001(19)
C40 0.056(2) 0.031(2) 0.0129(15) 0.0023(16) 0.0036(16) 0.0001(19)
C42 0.056(2) 0.031(2) 0.0129(15) 0.0023(16) 0.0036(16) 0.0001(19)
C36 0.056(2) 0.031(2) 0.0129(15) 0.0023(16) 0.0036(16) 0.0001(19)
O10W 0.101(11) 0.145(13) 0.133(13) 0.054(13) -0.085(11) -0.048(9)
C4 0.070(10) 0.027(7) 0.015(5) 0.006(5) 0.003(5) 0.012(7)
C28 0.072(4) 0.027(2) 0.024(2) -0.003(2) -0.002(2) -0.004(2)
C30 0.051(4) 0.026(3) 0.019(3) 0.007(3) 0.003(4) -0.006(3)
C16 0.0540(14) 0.0310(11) 0.0113(9) 0.0008(12) 0.0020(12) 0.0042(10)
C22 0.072(4) 0.027(2) 0.024(2) -0.003(2) -0.002(2) -0.004(2)
C10 0.0540(14) 0.0310(11) 0.0113(9) 0.0008(12) 0.0020(12) 0.0042(10)
N29A 0.0540(14) 0.0310(11) 0.0113(9) 0.0008(12) 0.0020(12) 0.0042(10)
N30A 0.0540(14) 0.0310(11) 0.0113(9) 0.0008(12) 0.0020(12) 0.0042(10)
N32A 0.072(4) 0.027(2) 0.024(2) -0.003(2) -0.002(2) -0.004(2)
N31A 0.072(4) 0.027(2) 0.024(2) -0.003(2) -0.002(2) -0.004(2)
C47A 0.0540(14) 0.0310(11) 0.0113(9) 0.0008(12) 0.0020(12) 0.0042(10)
C43A 0.0540(14) 0.0310(11) 0.0113(9) 0.0008(12) 0.0020(12) 0.0042(10)
C44A 0.0540(14) 0.0310(11) 0.0113(9) 0.0008(12) 0.0020(12) 0.0042(10)
C45A 0.072(4) 0.027(2) 0.024(2) -0.003(2) -0.002(2) -0.004(2)
C50A 0.056(2) 0.031(2) 0.0129(15) 0.0023(16) 0.0036(16) 0.0001(19)
C49A 0.056(2) 0.031(2) 0.0129(15) 0.0023(16) 0.0036(16) 0.0001(19)
C46A 0.0540(14) 0.0310(11) 0.0113(9) 0.0008(12) 0.0020(12) 0.0042(10)
C48A 0.056(2) 0.031(2) 0.0129(15) 0.0023(16) 0.0036(16) 0.0001(19)
N29B 0.0540(14) 0.0310(11) 0.0113(9) 0.0008(12) 0.0020(12) 0.0042(10)
N30B 0.165(18) 0.056(6) 0.026(7) -0.006(6) -0.004(10) 0.023(7)
N32B 0.0540(14) 0.0310(11) 0.0113(9) 0.0008(12) 0.0020(12) 0.0042(10)
N31B 0.0540(14) 0.0310(11) 0.0113(9) 0.0008(12) 0.0020(12) 0.0042(10)
C47B 0.0540(14) 0.0310(11) 0.0113(9) 0.0008(12) 0.0020(12) 0.0042(10)
C45B 0.0540(14) 0.0310(11) 0.0113(9) 0.0008(12) 0.0020(12) 0.0042(10)
C46B 0.0540(14) 0.0310(11) 0.0113(9) 0.0008(12) 0.0020(12) 0.0042(10)
C43B 0.072(4) 0.027(2) 0.024(2) -0.003(2) -0.002(2) -0.004(2)
C50B 0.056(2) 0.031(2) 0.0129(15) 0.0023(16) 0.0036(16) 0.0001(19)
C49B 0.056(2) 0.031(2) 0.0129(15) 0.0023(16) 0.0036(16) 0.0001(19)
C44B 0.0540(14) 0.0310(11) 0.0113(9) 0.0008(12) 0.0020(12) 0.0042(10)
C48B 0.056(2) 0.031(2) 0.0129(15) 0.0023(16) 0.0036(16) 0.0001(19)
Na3 0.144(11) 0.056(6) 0.027(5) 0.010(7) -0.009(9) -0.005(6)
C11 0.056(2) 0.031(2) 0.0129(15) 0.0023(16) 0.0036(16) 0.0001(19)
O5 0.118(10) 0.060(6) 0.083(8) 0.008(9) -0.011(11) 0.000(6)
O16X 0.072(6) 0.214(14) 0.020(4) -0.011(10) 0.000(7) 0.059(8)
O16 0.215(13) 0.046(5) 0.035(5) 0.004(6) -0.051(9) 0.012(6)
O17 0.32(2) 0.068(8) 0.055(7) 0.046(9) 0.046(15) 0.048(11)
O18 0.143(17) 0.30(3) 0.19(2) -0.14(2) -0.115(17) 0.099(18)

loop_
_atom_type_symbol
_atom_type_description
_atom_type_scat_dispersion_real
_atom_type_scat_dispersion_imag
_atom_type_scat_source
C C 0.0181 0.0091 'International Tables Vol C Tables 4.2.6.8 and 6.1.1.4'
H H 0.0000 0.0000 'International Tables Vol C Tables 4.2.6.8 and 6.1.1.4'
N N 0.0311 0.0180 'International Tables Vol C Tables 4.2.6.8 and 6.1.1.4'
Na Na 0.1353 0.1239 'International Tables Vol C Tables 4.2.6.8 and 6.1.1.4'
O O 0.0492 0.0322 'International Tables Vol C Tables 4.2.6.8 and 6.1.1.4'

loop_
_exptl_crystal_face_index_h
_exptl_crystal_face_index_k
_exptl_crystal_face_index_l
_exptl_crystal_face_perp_dist
5 1 0 0.0274
-5 -1 0 0.0274
2 -5 3 0.2883
-2 5 -3 0.2883
1 5 0 0.0553
-1 -5 0 0.0553

loop_
_geom_angle_atom_site_label_1
_geom_angle_atom_site_label_2
_geom_angle_atom_site_label_3
_geom_angle
_geom_angle_site_symmetry_1
_geom_angle_site_symmetry_3
_geom_angle_publ_flag
O7 Na4 O14W 95.3(4) 1_554 . ?
O7 Na4 O15W 93.7(5) 1_554 . ?
O7 Na4 O16X 85.8(4) 1_554 . ?
O7 Na4 O16 85.0(4) 1_554 . ?
O14 Na4 O7 165.2(3) . 1_554 ?
O14 Na4 O14W 94.1(4) . . ?
O14 Na4 O15W 98.6(6) . . ?
O14 Na4 O16X 84.2(4) . . ?
O14 Na4 O16 83.9(5) . . ?
O15W Na4 O14W 84.4(3) . . ?
O16X Na4 O14W 177.0(4) . . ?
O16X Na4 O15W 98.4(4) . . ?
O16 Na4 O14W 87.7(4) . . ?
O16 Na4 O15W 171.8(5) . . ?
O16 Na4 O16X 89.6(5) . . ?
O3 Na1 O10 175.9(4) . 1_556 ?
O3 Na1 O4W 89.6(4) . . ?
O3 Na1 O1W 92.4(4) . . ?
O3 Na1 O3W 89.2(4) . . ?
O3 Na1 O2W 87.9(5) . . ?
O10 Na1 O4W 89.0(4) 1_556 . ?
O10 Na1 O1W 91.3(5) 1_556 . ?
O10 Na1 O3W 87.4(5) 1_556 . ?
O10 Na1 O2W 94.5(5) 1_556 . ?
O4W Na1 O1W 86.1(4) . . ?
O4W Na1 O2W 163.1(4) . . ?
O1W Na1 O2W 77.3(4) . . ?
O3W Na1 O4W 102.1(4) . . ?
O3W Na1 O1W 171.6(4) . . ?
O3W Na1 O2W 94.5(4) . . ?
C13 O3 Na1 155.2(10) . . ?
O15 Na2 O12 155.7(4) 1_554 . ?
O15 Na2 O9W 95.1(5) 1_554 . ?
O15 Na2 O10W 98.6(6) 1_554 . ?
O15 Na2 Na3 85.8(4) 1_554 . ?
O12 Na2 O9W 99.1(5) . . ?
O12 Na2 O10W 101.6(6) . . ?
O12 Na2 Na3 85.6(4) . . ?
O9W Na2 O10W 87.8(5) . . ?
O9W Na2 Na3 165.2(4) . . ?
O10W Na2 Na3 77.4(4) . . ?
O17 Na2 O15 82.0(6) . 1_554 ?
O17 Na2 O12 82.5(6) . . ?
O17 Na2 O9W 175.3(7) . . ?
O17 Na2 O10W 96.3(7) . . ?
O17 Na2 Na3 18.9(6) . . ?
C38 O7 Na4 151.4(9) . 1_556 ?
C34 O13 Na3 151.9(11) . . ?
C25 O15 Na2 141.7(10) . 1_556 ?
C34 N24 C33 112.4(11) . . ?
C34 N24 C36 121.5(10) . . ?
C36 N24 C33 120.2(11) . . ?
C40 N28 C39 111.8(11) . . ?
C40 N28 C42 123.8(11) . . ?
C42 N28 C39 122.6(10) . . ?
C28 O12 Na2 146.0(10) . . ?
C40 O14 Na4 146.9(10) . . ?
C31 O6 Na3 153.4(11) . 1_556 ?
O3 C13 N11 122.5(13) . . ?
O3 C13 N9 127.3(13) . . ?
N11 C13 N9 110.0(12) . . ?
C32 N22 C30 120.0(10) . . ?
C34 N22 C32 114.3(10) . . ?
C34 N22 C30 121.6(10) . . ?
C41 N1 C2 126.0(11) . . ?
C1 N1 C41 122.5(10) . . ?
C1 N1 C2 110.9(11) . . ?
C16 O10 Na1 152.5(10) . 1_554 ?
C12 N8 C14 120.3(11) . . ?
C16 N8 C14 111.3(10) . . ?
C16 N8 C12 124.3(11) . . ?
C15 N12 C18 124.0(10) . . ?
C15 N12 C16 110.8(10) . . ?
C16 N12 C18 122.6(10) . . ?
C6 N4 C3 126.2(11) . . ?
C4 N4 C3 112.4(12) . . ?
C4 N4 C6 121.1(11) . . ?
C38 N25 C35 122.0(10) . . ?
C38 N25 C37 112.1(10) . . ?
C35 N25 C37 123.6(11) . . ?
C37 N26 C36 121.0(10) . . ?
C40 N26 C37 112.5(11) . . ?
C40 N26 C36 124.0(11) . . ?
O4 C19 N13 125.7(14) . . ?
O4 C19 N15 125.0(14) . . ?
N13 C19 N15 109.2(11) . . ?
O2 C7 N5 126.4(13) . . ?
O2 C7 N7 128.0(14) . . ?
N5 C7 N7 105.5(11) . . ?
C19 N13 C17 122.5(11) . . ?
C19 N13 C20 115.0(12) . . ?
C17 N13 C20 121.1(11) . . ?
H29A C29 H29B 107.6 . . ?
N19 C29 H29A 108.6 . . ?
N19 C29 H29B 108.6 . . ?
N19 C29 N21 114.6(12) . . ?
N21 C29 H29A 108.6 . . ?
N21 C29 H29B 108.6 . . ?
O7 C38 N25 126.5(12) . . ?
O7 C38 N27 123.9(12) . . ?
N27 C38 N25 109.5(10) . . ?
C21 N16 C24 126.3(10) . . ?
C22 N16 C24 121.0(11) . . ?
C22 N16 C21 112.3(12) . . ?
N1 C41 H41A 109.0 . . ?
N1 C41 H41B 109.0 . . ?
N1 C41 N27 113.0(10) . . ?
H41A C41 H41B 107.8 . . ?
N27 C41 H41A 109.0 . . ?
N27 C41 H41B 109.0 . . ?
C20 N14 C22 109.6(11) . . ?
C18 N14 C20 127.5(12) . . ?
C18 N14 C22 121.6(12) . . ?
C9 N10 C12 115.2(11) . . ?
C10 N10 C9 112.3(11) . . ?
C10 N10 C12 126.0(10) . . ?
C29 N19 C25 122.5(10) . . ?
C29 N19 C27 126.5(10) . . ?
C25 N19 C27 110.0(10) . . ?
C25 N17 C23 126.0(10) . . ?
C25 N17 C26 112.1(10) . . ?
C26 N17 C23 121.7(10) . . ?
C24 N18 C26 122.9(10) . . ?
C28 N18 C24 120.7(11) . . ?
C28 N18 C26 113.5(12) . . ?
C7 N5 C8 114.9(11) . . ?
C7 N5 C5 123.3(10) . . ?
C8 N5 C5 120.5(10) . . ?
N25 C35 H35A 108.8 . . ?
N25 C35 H35B 108.8 . . ?
N25 C35 N23 113.7(10) . . ?
H35A C35 H35B 107.7 . . ?
N23 C35 H35A 108.8 . . ?
N23 C35 H35B 108.8 . . ?
C6 N6 C8 123.8(11) . . ?
C10 N6 C8 111.1(11) . . ?
C10 N6 C6 123.0(10) . . ?
C13 N11 C17 128.0(11) . . ?
C13 N11 C15 111.5(11) . . ?
C17 N11 C15 118.8(10) . . ?
C13 N9 C14 113.3(11) . . ?
C13 N9 C11 120.8(10) . . ?
C14 N9 C11 122.3(11) . . ?
C35 N23 C33 122.5(10) . . ?
C31 N23 C35 121.4(10) . . ?
C31 N23 C33 112.7(10) . . ?
O1 C1 N1 124.4(12) . . ?
O1 C1 N3 125.2(13) . . ?
N3 C1 N1 110.2(10) . . ?
O15 C25 N19 129.0(11) . . ?
O15 C25 N17 122.1(11) . . ?
N19 C25 N17 108.6(10) . . ?
C27 N20 C30 119.4(10) . . ?
C28 N20 C27 112.7(10) . . ?
C28 N20 C30 123.6(10) . . ?
C42 N2 C2 121.0(11) . . ?
C4 N2 C2 113.8(12) . . ?
C4 N2 C42 124.0(11) . . ?
C7 N7 C9 112.9(11) . . ?
C7 N7 C11 116.3(10) . . ?
C11 N7 C9 127.2(11) . . ?
C19 N15 C23 124.6(11) . . ?
C19 N15 C21 109.6(11) . . ?
C23 N15 C21 125.2(11) . . ?
C31 N21 C29 123.1(10) . . ?
C31 N21 C32 112.4(10) . . ?
C32 N21 C29 120.4(10) . . ?
O6 C31 N23 123.0(11) . . ?
O6 C31 N21 128.3(12) . . ?
N21 C31 N23 108.7(10) . . ?
C1 N3 C3 112.6(11) . . ?
C1 N3 C5 123.6(10) . . ?
C5 N3 C3 123.6(11) . . ?
C38 N27 C41 123.9(10) . . ?
C38 N27 C39 110.7(11) . . ?
C39 N27 C41 123.0(10) . . ?
N13 C17 H17A 108.3 . . ?
N13 C17 H17B 108.3 . . ?
N11 C17 N13 115.8(11) . . ?
N11 C17 H17A 108.3 . . ?
N11 C17 H17B 108.3 . . ?
H17A C17 H17B 107.4 . . ?
N12 C15 N11 114.9(8) . . ?
N12 C15 H15 111.6 . . ?
N12 C15 C14 104.2(9) . . ?
N11 C15 H15 111.6 . . ?
N11 C15 C14 102.3(9) . . ?
C14 C15 H15 111.6 . . ?
N8 C14 C15 104.3(9) . . ?
N8 C14 H14 111.4 . . ?
N9 C14 N8 115.1(8) . . ?
N9 C14 C15 102.7(10) . . ?
N9 C14 H14 111.4 . . ?
C15 C14 H14 111.4 . . ?
N10 C9 H9 111.8 . . ?
N10 C9 C8 102.0(10) . . ?
N7 C9 N10 115.1(8) . . ?
N7 C9 H9 111.8 . . ?
N7 C9 C8 103.7(10) . . ?
C8 C9 H9 111.8 . . ?
N28 C39 H39 111.6 . . ?
N28 C39 C37 103.1(9) . . ?
N27 C39 N28 113.4(8) . . ?
N27 C39 H39 111.6 . . ?
N27 C39 C37 105.0(9) . . ?
C37 C39 H39 111.6 . . ?
N4 C3 N3 114.4(8) . . ?
N4 C3 H3 112.0 . . ?
N4 C3 C2 102.5(10) . . ?
N3 C3 H3 112.0 . . ?
N3 C3 C2 103.2(10) . . ?
C2 C3 H3 112.0 . . ?
N1 C2 C3 103.0(10) . . ?
N1 C2 H2 111.9 . . ?
N2 C2 N1 113.9(8) . . ?
N2 C2 C3 103.4(10) . . ?
N2 C2 H2 111.9 . . ?
C3 C2 H2 111.9 . . ?
N24 C33 N23 114.8(8) . . ?
N24 C33 H33 111.6 . . ?
N24 C33 C32 106.1(9) . . ?
N23 C33 H33 111.6 . . ?
N23 C33 C32 100.4(9) . . ?
C32 C33 H33 111.6 . . ?
N16 C24 H24A 109.3 . . ?
N16 C24 H24B 109.3 . . ?
N18 C24 N16 111.5(11) . . ?
N18 C24 H24A 109.3 . . ?
N18 C24 H24B 109.3 . . ?
H24A C24 H24B 108.0 . . ?
N25 C37 N26 115.4(7) . . ?
N25 C37 C39 102.5(9) . . ?
N25 C37 H37 111.8 . . ?
N26 C37 C39 102.6(10) . . ?
N26 C37 H37 111.8 . . ?
C39 C37 H37 111.8 . . ?
N22 C32 N21 113.9(8) . . ?
N22 C32 C33 99.2(9) . . ?
N22 C32 H32 112.5 . . ?
N21 C32 C33 105.1(9) . . ?
N21 C32 H32 112.5 . . ?
C33 C32 H32 112.5 . . ?
N5 C8 N6 115.2(9) . . ?
N5 C8 C9 102.5(10) . . ?
N5 C8 H8 111.4 . . ?
N6 C8 C9 104.2(10) . . ?
N6 C8 H8 111.4 . . ?
C9 C8 H8 111.4 . . ?
N4 C6 H6A 108.8 . . ?
N4 C6 H6B 108.8 . . ?
N6 C6 N4 114.0(11) . . ?
N6 C6 H6A 108.8 . . ?
N6 C6 H6B 108.8 . . ?
H6A C6 H6B 107.7 . . ?
N5 C5 H5A 108.0 . . ?
N5 C5 H5B 108.0 . . ?
N3 C5 N5 117.1(11) . . ?
N3 C5 H5A 108.0 . . ?
N3 C5 H5B 108.0 . . ?
H5A C5 H5B 107.3 . . ?
N13 C20 H20 112.0 . . ?
N13 C20 C21 100.7(10) . . ?
N14 C20 N13 114.8(7) . . ?
N14 C20 H20 112.0 . . ?
N14 C20 C21 104.5(9) . . ?
C21 C20 H20 112.0 . . ?
N19 C27 N20 114.2(7) . . ?
N19 C27 H27 112.0 . . ?
N19 C27 C26 105.4(9) . . ?
N20 C27 H27 112.0 . . ?
N20 C27 C26 100.6(9) . . ?
C26 C27 H27 112.0 . . ?
N17 C23 H23A 108.1 . . ?
N17 C23 H23B 108.1 . . ?
N15 C23 N17 116.8(11) . . ?
N15 C23 H23A 108.1 . . ?
N15 C23 H23B 108.1 . . ?
H23A C23 H23B 107.3 . . ?
N16 C21 N15 114.7(7) . . ?
N16 C21 C20 105.5(10) . . ?
N16 C21 H21 110.5 . . ?
N15 C21 C20 105.0(9) . . ?
N15 C21 H21 110.5 . . ?
C20 C21 H21 110.5 . . ?
N17 C26 N18 114.5(8) . . ?
N17 C26 C27 103.9(9) . . ?
N17 C26 H26 111.7 . . ?
N18 C26 C27 102.7(9) . . ?
N18 C26 H26 111.7 . . ?
C27 C26 H26 111.7 . . ?
N8 C12 N10 113.5(13) . . ?
N8 C12 H12A 108.9 . . ?
N8 C12 H12B 108.9 . . ?
N10 C12 H12A 108.9 . . ?
N10 C12 H12B 108.9 . . ?
H12A C12 H12B 107.7 . . ?
N12 C18 H18A 108.5 . . ?
N12 C18 H18B 108.5 . . ?
N14 C18 N12 114.9(12) . . ?
N14 C18 H18A 108.5 . . ?
N14 C18 H18B 108.5 . . ?
H18A C18 H18B 107.5 . . ?
O13 C34 N24 129.7(14) . . ?
O13 C34 N22 123.1(13) . . ?
N24 C34 N22 107.2(11) . . ?
O14 C40 N28 127.1(14) . . ?
O14 C40 N26 123.5(13) . . ?
N26 C40 N28 109.4(11) . . ?
N28 C42 N2 114.9(11) . . ?
N28 C42 H42A 108.5 . . ?
N28 C42 H42B 108.5 . . ?
N2 C42 H42A 108.5 . . ?
N2 C42 H42B 108.5 . . ?
H42A C42 H42B 107.5 . . ?
N24 C36 N26 113.2(11) . . ?
N24 C36 H36A 108.9 . . ?
N24 C36 H36B 108.9 . . ?
N26 C36 H36A 108.9 . . ?
N26 C36 H36B 108.9 . . ?
H36A C36 H36B 107.8 . . ?
O8 C4 N4 123.5(16) . . ?
O8 C4 N2 128.9(17) . . ?
N2 C4 N4 107.6(11) . . ?
O12 C28 N20 119.6(14) . . ?
N18 C28 O12 131.1(15) . . ?
N18 C28 N20 109.1(12) . . ?
N22 C30 N20 111.0(10) . . ?
N22 C30 H30A 109.4 . . ?
N22 C30 H30B 109.4 . . ?
N20 C30 H30A 109.4 . . ?
N20 C30 H30B 109.4 . . ?
H30A C30 H30B 108.0 . . ?
O10 C16 N8 126.7(13) . . ?
O10 C16 N12 124.1(13) . . ?
N8 C16 N12 109.2(10) . . ?
O11 C22 N16 127.9(17) . . ?
O11 C22 N14 124.1(16) . . ?
N16 C22 N14 107.9(12) . . ?
O9 C10 N10 124.3(14) . . ?
O9 C10 N6 126.0(14) . . ?
N6 C10 N10 109.8(10) . . ?
H29C N29A H29D 108.0 . . ?
C43A N29A H29C 109.3 . . ?
C43A N29A H29D 109.3 . . ?
C43A N29A C45A 111.4 . . ?
C45A N29A H29C 109.3 . . ?
C45A N29A H29D 109.3 . . ?
C47A N30A C44A 119.6 . . ?
C47A N30A C46A 119.4 . . ?
C46A N30A C44A 114.7 . . ?
C50A N32A C47A 116.8 . . ?
C48A N31A C47A 116.7 . . ?
N32A C47A N30A 117.8 . . ?
N32A C47A N31A 124.6 . . ?
N31A C47A N30A 117.6 . . ?
N29A C43A H43A 109.3 . . ?
N29A C43A H43B 109.3 . . ?
N29A C43A C44A 111.4 . . ?
H43A C43A H43B 108.0 . . ?
C44A C43A H43A 109.3 . . ?
C44A C43A H43B 109.3 . . ?
N30A C44A C43A 111.2 . . ?
N30A C44A H44A 109.4 . . ?
N30A C44A H44B 109.4 . . ?
C43A C44A H44A 109.4 . . ?
C43A C44A H44B 109.4 . . ?
H44A C44A H44B 108.0 . . ?
N29A C45A H45A 109.6 . . ?
N29A C45A H45B 109.6 . . ?
N29A C45A C46A 110.3 . . ?
H45A C45A H45B 108.1 . . ?
C46A C45A H45A 109.6 . . ?
C46A C45A H45B 109.6 . . ?
N32A C50A H50A 118.6 . . ?
N32A C50A C49A 122.7 . . ?
C49A C50A H50A 118.6 . . ?
C50A C49A H49A 121.9 . . ?
C48A C49A C50A 116.2 . . ?
C48A C49A H49A 121.9 . . ?
N30A C46A C45A 110.4 . . ?
N30A C46A H46A 109.6 . . ?
N30A C46A H46B 109.6 . . ?
C45A C46A H46A 109.6 . . ?
C45A C46A H46B 109.6 . . ?
H46A C46A H46B 108.1 . . ?
N31A C48A C49A 122.8 . . ?
N31A C48A H48A 118.6 . . ?
C49A C48A H48A 118.6 . . ?
H29E N29B H29F 108.0 . . ?
C45B N29B H29E 109.4 . . ?
C45B N29B H29F 109.4 . . ?
C45B N29B C43B 111.4 . . ?
C43B N29B H29E 109.4 . . ?
C43B N29B H29F 109.4 . . ?
C47B N30B C46B 119.6 . . ?
C47B N30B C44B 119.4 . . ?
C44B N30B C46B 114.8 . . ?
C50B N32B C47B 116.8 . . ?
C48B N31B C47B 116.8 . . ?
N32B C47B N30B 117.7 . . ?
N32B C47B N31B 124.7 . . ?
N31B C47B N30B 117.6 . . ?
N29B C45B H45C 109.4 . . ?
N29B C45B H45D 109.4 . . ?
N29B C45B C46B 111.4 . . ?
H45C C45B H45D 108.0 . . ?
C46B C45B H45C 109.4 . . ?
C46B C45B H45D 109.4 . . ?
N30B C46B C45B 111.2 . . ?
N30B C46B H46C 109.4 . . ?
N30B C46B H46D 109.4 . . ?
C45B C46B H46C 109.4 . . ?
C45B C46B H46D 109.4 . . ?
H46C C46B H46D 108.0 . . ?
N29B C43B H43C 109.6 . . ?
N29B C43B H43D 109.6 . . ?
N29B C43B C44B 110.3 . . ?
H43C C43B H43D 108.1 . . ?
C44B C43B H43C 109.6 . . ?
C44B C43B H43D 109.6 . . ?
N32B C50B H50B 118.7 . . ?
N32B C50B C49B 122.6 . . ?
C49B C50B H50B 118.7 . . ?
C50B C49B H49B 121.9 . . ?
C48B C49B C50B 116.3 . . ?
C48B C49B H49B 121.9 . . ?
N30B C44B C43B 110.4 . . ?
N30B C44B H44C 109.6 . . ?
N30B C44B H44D 109.6 . . ?
C43B C44B H44C 109.6 . . ?
C43B C44B H44D 109.6 . . ?
H44C C44B H44D 108.1 . . ?
N31B C48B C49B 122.8 . . ?
N31B C48B H48B 118.6 . . ?
C49B C48B H48B 118.6 . . ?
O13 Na3 Na2 90.5(4) . . ?
O13 Na3 O5 93.5(7) . . ?
O13 Na3 O18 104.4(8) . . ?
O6 Na3 Na2 93.0(5) 1_554 . ?
O6 Na3 O13 170.0(7) 1_554 . ?
O6 Na3 O5 90.0(7) 1_554 . ?
O6 Na3 O18 85.6(8) 1_554 . ?
O5 Na3 Na2 139.0(5) . . ?
O5 Na3 O18 66.9(8) . . ?
O16 Na3 Na2 123.9(7) . . ?
O16 Na3 O13 84.4(7) . . ?
O16 Na3 O6 85.9(7) . 1_554 ?
O16 Na3 O5 97.2(6) . . ?
O16 Na3 O18 162.0(11) . . ?
O17 Na3 Na2 22.1(5) . . ?
O17 Na3 O13 88.7(8) . . ?
O17 Na3 O6 91.1(8) . 1_554 ?
O17 Na3 O5 161.1(9) . . ?
O17 Na3 O16 101.8(9) . . ?
O17 Na3 O18 94.3(9) . . ?
O18 Na3 Na2 72.5(7) . . ?
N9 C11 H11A 109.1 . . ?
N9 C11 H11B 109.1 . . ?
N7 C11 N9 112.6(11) . . ?
N7 C11 H11A 109.1 . . ?
N7 C11 H11B 109.1 . . ?
H11A C11 H11B 107.8 . . ?
Na3 O16 Na4 141.6(8) . . ?
Na3 O17 Na2 139.0(11) . . ?

loop_
_geom_bond_atom_site_label_1
_geom_bond_atom_site_label_2
_geom_bond_distance
_geom_bond_site_symmetry_2
_geom_bond_publ_flag
Na4 O7 2.261(10) 1_554 ?
Na4 O14 2.264(9) . ?
Na4 O14W 2.467(9) . ?
Na4 O15W 2.435(10) . ?
Na4 O16X 2.354(11) . ?
Na4 O16 2.354(10) . ?
Na1 O3 2.257(9) . ?
Na1 O10 2.258(10) 1_556 ?
Na1 O4W 2.404(9) . ?
Na1 O1W 2.418(10) . ?
Na1 O3W 2.345(12) . ?
Na1 O2W 2.611(12) . ?
O3 C13 1.214(15) . ?
Na2 O15 2.292(11) 1_554 ?
Na2 O12 2.294(11) . ?
Na2 O9W 2.366(13) . ?
Na2 O10W 2.464(16) . ?
Na2 Na3 3.912(12) . ?
Na2 O17 2.246(14) . ?
O4 C19 1.254(15) . ?
O7 C38 1.206(14) . ?
O2 C7 1.199(15) . ?
O13 C34 1.199(16) . ?
O13 Na3 2.297(18) . ?
O15 C25 1.233(14) . ?
N24 C33 1.409(15) . ?
N24 C34 1.351(18) . ?
N24 C36 1.365(18) . ?
N28 C39 1.475(16) . ?
N28 C40 1.359(18) . ?
N28 C42 1.422(18) . ?
O12 C28 1.279(16) . ?
O14 C40 1.259(15) . ?
O6 C31 1.229(14) . ?
O6 Na3 2.214(17) 1_556 ?
C13 N11 1.312(18) . ?
C13 N9 1.345(18) . ?
O1 C1 1.241(14) . ?
N22 C32 1.436(16) . ?
N22 C34 1.409(17) . ?
N22 C30 1.481(10) . ?
N1 C41 1.443(18) . ?
N1 C1 1.375(17) . ?
N1 C2 1.470(16) . ?
O10 C16 1.258(15) . ?
N8 C14 1.461(15) . ?
N8 C12 1.386(18) . ?
N8 C16 1.324(18) . ?
N12 C15 1.410(15) . ?
N12 C18 1.473(18) . ?
N12 C16 1.427(17) . ?
N4 C3 1.465(16) . ?
N4 C6 1.462(19) . ?
N4 C4 1.40(2) . ?
N25 C38 1.375(17) . ?
N25 C35 1.396(16) . ?
N25 C37 1.440(14) . ?
N26 C37 1.472(15) . ?
N26 C40 1.352(19) . ?
N26 C36 1.517(18) . ?
C19 N13 1.295(18) . ?
C19 N15 1.389(18) . ?
C7 N5 1.357(18) . ?
C7 N7 1.402(17) . ?
N13 C17 1.480(19) . ?
N13 C20 1.502(15) . ?
O11 C22 1.205(16) . ?
C29 H29A 0.9900 . ?
C29 H29B 0.9900 . ?
C29 N19 1.350(16) . ?
C29 N21 1.485(14) . ?
C38 N27 1.367(17) . ?
O8 C4 1.215(16) . ?
N16 C24 1.484(19) . ?
N16 C21 1.424(15) . ?
N16 C22 1.34(2) . ?
C41 H41A 0.9900 . ?
C41 H41B 0.9900 . ?
C41 N27 1.449(17) . ?
N14 C20 1.418(16) . ?
N14 C18 1.36(2) . ?
N14 C22 1.46(2) . ?
N10 C9 1.471(15) . ?
N10 C12 1.491(18) . ?
N10 C10 1.361(18) . ?
N19 C25 1.374(16) . ?
N19 C27 1.426(15) . ?
O9 C10 1.275(15) . ?
N17 C25 1.384(16) . ?
N17 C23 1.471(18) . ?
N17 C26 1.399(15) . ?
N18 C24 1.447(19) . ?
N18 C26 1.495(16) . ?
N18 C28 1.280(18) . ?
N5 C8 1.408(16) . ?
N5 C5 1.501(17) . ?
C35 H35A 0.9900 . ?
C35 H35B 0.9900 . ?
C35 N23 1.459(15) . ?
N6 C8 1.467(16) . ?
N6 C6 1.391(18) . ?
N6 C10 1.357(18) . ?
N11 C17 1.431(17) . ?
N11 C15 1.507(16) . ?
N9 C14 1.447(16) . ?
N9 C11 1.519(17) . ?
N23 C31 1.409(17) . ?
N23 C33 1.465(14) . ?
C1 N3 1.330(18) . ?
N20 C27 1.505(15) . ?
N20 C28 1.335(19) . ?
N20 C30 1.517(10) . ?
N2 C2 1.465(16) . ?
N2 C42 1.44(2) . ?
N2 C4 1.34(2) . ?
N7 C9 1.405(16) . ?
N7 C11 1.397(17) . ?
N15 C23 1.392(19) . ?
N15 C21 1.494(16) . ?
N21 C31 1.351(16) . ?
N21 C32 1.435(15) . ?
N3 C3 1.459(16) . ?
N3 C5 1.409(19) . ?
N27 C39 1.436(15) . ?
C17 H17A 0.9900 . ?
C17 H17B 0.9900 . ?
C15 H15 1.0000 . ?
C15 C14 1.536(13) . ?
C14 H14 1.0000 . ?
C9 H9 1.0000 . ?
C9 C8 1.559(13) . ?
C39 H39 1.0000 . ?
C39 C37 1.555(13) . ?
C3 H3 1.0000 . ?
C3 C2 1.554(14) . ?
C2 H2 1.0000 . ?
C33 H33 1.0000 . ?
C33 C32 1.601(12) . ?
C24 H24A 0.9900 . ?
C24 H24B 0.9900 . ?
C37 H37 1.0000 . ?
C32 H32 1.0000 . ?
C8 H8 1.0000 . ?
C6 H6A 0.9900 . ?
C6 H6B 0.9900 . ?
C5 H5A 0.9900 . ?
C5 H5B 0.9900 . ?
C20 H20 1.0000 . ?
C20 C21 1.523(14) . ?
C27 H27 1.0000 . ?
C27 C26 1.526(13) . ?
C23 H23A 0.9900 . ?
C23 H23B 0.9900 . ?
C21 H21 1.0000 . ?
C26 H26 1.0000 . ?
C12 H12A 0.9900 . ?
C12 H12B 0.9900 . ?
C18 H18A 0.9900 . ?
C18 H18B 0.9900 . ?
C42 H42A 0.9900 . ?
C42 H42B 0.9900 . ?
C36 H36A 0.9900 . ?
C36 H36B 0.9900 . ?
C30 H30A 0.9900 . ?
C30 H30B 0.9900 . ?
N29A H29C 0.9100 . ?
N29A H29D 0.9100 . ?
N29A C43A 1.4942 . ?
N29A C45A 1.4957 . ?
N30A C47A 1.3721 . ?
N30A C44A 1.4667 . ?
N30A C46A 1.4637 . ?
N32A C47A 1.3488 . ?
N32A C50A 1.3357 . ?
N31A C47A 1.3506 . ?
N31A C48A 1.3341 . ?
C43A H43A 0.9900 . ?
C43A H43B 0.9900 . ?
C43A C44A 1.5152 . ?
C44A H44A 0.9900 . ?
C44A H44B 0.9900 . ?
C45A H45A 0.9900 . ?
C45A H45B 0.9900 . ?
C45A C46A 1.5089 . ?
C50A H50A 0.9500 . ?
C50A C49A 1.3834 . ?
C49A H49A 0.9500 . ?
C49A C48A 1.3824 . ?
C46A H46A 0.9900 . ?
C46A H46B 0.9900 . ?
C48A H48A 0.9500 . ?
N29B H29E 0.9100 . ?
N29B H29F 0.9100 . ?
N29B C45B 1.4950 . ?
N29B C43B 1.4956 . ?
N30B C47B 1.3725 . ?
N30B C46B 1.4659 . ?
N30B C44B 1.4626 . ?
N32B C47B 1.3493 . ?
N32B C50B 1.3358 . ?
N31B C47B 1.3498 . ?
N31B C48B 1.3344 . ?
C45B H45C 0.9900 . ?
C45B H45D 0.9900 . ?
C45B C46B 1.5156 . ?
C46B H46C 0.9900 . ?
C46B H46D 0.9900 . ?
C43B H43C 0.9900 . ?
C43B H43D 0.9900 . ?
C43B C44B 1.5092 . ?
C50B H50B 0.9500 . ?
C50B C49B 1.3847 . ?
C49B H49B 0.9500 . ?
C49B C48B 1.3839 . ?
C44B H44C 0.9900 . ?
C44B H44D 0.9900 . ?
C48B H48B 0.9500 . ?
Na3 O5 2.576(19) . ?
Na3 O16 2.121(18) . ?
Na3 O17 1.93(2) . ?
Na3 O18 2.60(3) . ?
C11 H11A 0.9900 . ?
C11 H11B 0.9900 . ?

loop_
_geom_torsion_atom_site_label_1
_geom_torsion_atom_site_label_2
_geom_torsion_atom_site_label_3
_geom_torsion_atom_site_label_4
_geom_torsion
_geom_torsion_site_symmetry_1
_geom_torsion_site_symmetry_2
_geom_torsion_site_symmetry_3
_geom_torsion_site_symmetry_4
_geom_torsion_publ_flag
Na4 O7 C38 N25 87(2) 1_556 . . . ?
Na4 O7 C38 N27 -88(2) 1_556 . . . ?
Na4 O14 C40 N28 89(2) . . . . ?
Na4 O14 C40 N26 -94(2) . . . . ?
Na1 O3 C13 N11 -92(3) . . . . ?
Na1 O3 C13 N9 83(3) . . . . ?
Na1 O10 C16 N8 -88(3) 1_554 . . . ?
Na1 O10 C16 N12 93(2) 1_554 . . . ?
O3 C13 N11 C17 8(3) . . . . ?
O3 C13 N11 C15 172.7(13) . . . . ?
O3 C13 N9 C14 -171.6(14) . . . . ?
O3 C13 N9 C11 -13(2) . . . . ?
Na2 O15 C25 N19 -76.8(18) 1_556 . . . ?
Na2 O15 C25 N17 95.2(17) 1_556 . . . ?
Na2 O12 C28 N18 -86(3) . . . . ?
Na2 O12 C28 N20 98.1(19) . . . . ?
O4 C19 N13 C17 -4(2) . . . . ?
O4 C19 N13 C20 -171.4(13) . . . . ?
O4 C19 N15 C23 1(2) . . . . ?
O4 C19 N15 C21 172.7(13) . . . . ?
O7 C38 N27 C41 6(2) . . . . ?
O7 C38 N27 C39 169.5(12) . . . . ?
O2 C7 N5 C8 -172.7(14) . . . . ?
O2 C7 N5 C5 -6(3) . . . . ?
O2 C7 N7 C9 173.6(15) . . . . ?
O2 C7 N7 C11 13(2) . . . . ?
N24 C33 C32 N22 1.6(10) . . . . ?
N24 C33 C32 N21 -116.4(11) . . . . ?
N28 C39 C37 N25 -120.6(10) . . . . ?
N28 C39 C37 N26 -0.6(10) . . . . ?
C13 N11 C17 N13 -110.4(16) . . . . ?
C13 N11 C15 N12 113.2(13) . . . . ?
C13 N11 C15 C14 1.0(14) . . . . ?
C13 N9 C14 N8 -115.3(13) . . . . ?
C13 N9 C14 C15 -2.7(14) . . . . ?
C13 N9 C11 N7 127.4(14) . . . . ?
O1 C1 N3 C3 173.1(12) . . . . ?
O1 C1 N3 C5 -2(2) . . . . ?
N1 C41 N27 C38 -110.9(13) . . . . ?
N1 C41 N27 C39 88.1(15) . . . . ?
N1 C1 N3 C3 -2.8(15) . . . . ?
N1 C1 N3 C5 -177.7(11) . . . . ?
N12 C15 C14 N8 1.4(12) . . . . ?
N12 C15 C14 N9 -119.1(10) . . . . ?
N4 C3 C2 N1 -120.0(10) . . . . ?
N4 C3 C2 N2 -1.2(11) . . . . ?
N25 C38 N27 C41 -169.2(12) . . . . ?
N25 C38 N27 C39 -6.2(15) . . . . ?
N25 C35 N23 C31 -121.8(13) . . . . ?
N25 C35 N23 C33 80.6(16) . . . . ?
C19 N13 C17 N11 107.5(15) . . . . ?
C19 N13 C20 N14 -117.0(13) . . . . ?
C19 N13 C20 C21 -5.3(13) . . . . ?
C19 N15 C23 N17 -100.2(14) . . . . ?
C19 N15 C21 N16 117.9(12) . . . . ?
C19 N15 C21 C20 2.6(12) . . . . ?
C7 N5 C8 N6 -117.3(13) . . . . ?
C7 N5 C8 C9 -4.9(15) . . . . ?
C7 N5 C5 N3 105.9(15) . . . . ?
C7 N7 C9 N10 113.2(13) . . . . ?
C7 N7 C9 C8 2.7(14) . . . . ?
C7 N7 C11 N9 -126.7(13) . . . . ?
N13 C19 N15 C23 -177.9(12) . . . . ?
N13 C19 N15 C21 -6.1(15) . . . . ?
N13 C20 C21 N16 -120.3(9) . . . . ?
N13 C20 C21 N15 1.3(10) . . . . ?
C29 N19 C25 O15 4(2) . . . . ?
C29 N19 C25 N17 -168.9(12) . . . . ?
C29 N19 C27 N20 -82.0(15) . . . . ?
C29 N19 C27 C26 168.6(12) . . . . ?
C29 N21 C31 O6 -13(2) . . . . ?
C29 N21 C31 N23 165.1(13) . . . . ?
C29 N21 C32 N22 87.5(14) . . . . ?
C29 N21 C32 C33 -165.0(11) . . . . ?
C38 N25 C35 N23 117.8(13) . . . . ?
C38 N25 C37 N26 -112.6(12) . . . . ?
C38 N25 C37 C39 -2.0(13) . . . . ?
C38 N27 C39 N28 116.6(11) . . . . ?
C38 N27 C39 C37 4.8(13) . . . . ?
C41 N1 C1 O1 -2(2) . . . . ?
C41 N1 C1 N3 174.0(11) . . . . ?
C41 N1 C2 N2 76.6(14) . . . . ?
C41 N1 C2 C3 -172.2(11) . . . . ?
C41 N27 C39 N28 -80.2(13) . . . . ?
C41 N27 C39 C37 167.9(11) . . . . ?
N14 C20 C21 N16 -0.9(11) . . . . ?
N14 C20 C21 N15 120.6(10) . . . . ?
N10 C9 C8 N5 -118.8(11) . . . . ?
N10 C9 C8 N6 1.7(12) . . . . ?
N19 C29 N21 C31 119.4(15) . . . . ?
N19 C29 N21 C32 -85.2(16) . . . . ?
N19 C27 C26 N17 0.0(12) . . . . ?
N19 C27 C26 N18 119.6(10) . . . . ?
N5 C7 N7 C9 -5.6(16) . . . . ?
N5 C7 N7 C11 -165.8(13) . . . . ?
C35 N25 C38 O7 -7(2) . . . . ?
C35 N25 C38 N27 168.2(12) . . . . ?
C35 N25 C37 N26 84.5(14) . . . . ?
C35 N25 C37 C39 -164.8(11) . . . . ?
C35 N23 C31 O6 13(2) . . . . ?
C35 N23 C31 N21 -165.1(12) . . . . ?
C35 N23 C33 N24 -86.3(13) . . . . ?
C35 N23 C33 C32 160.5(11) . . . . ?
N11 C13 N9 C14 3.5(17) . . . . ?
N11 C13 N9 C11 162.6(13) . . . . ?
N11 C15 C14 N8 121.4(10) . . . . ?
N11 C15 C14 N9 0.9(11) . . . . ?
N9 C13 N11 C17 -167.3(14) . . . . ?
N9 C13 N11 C15 -2.8(17) . . . . ?
N23 C33 C32 N22 121.4(10) . . . . ?
N23 C33 C32 N21 3.4(11) . . . . ?
C1 N1 C41 N27 103.7(13) . . . . ?
C1 N1 C2 N2 -111.8(12) . . . . ?
C1 N1 C2 C3 -0.6(12) . . . . ?
C1 N3 C3 N4 112.8(12) . . . . ?
C1 N3 C3 C2 2.4(13) . . . . ?
C1 N3 C5 N5 -97.6(14) . . . . ?
C25 N19 C27 N20 109.0(11) . . . . ?
C25 N19 C27 C26 -0.3(13) . . . . ?
C25 N17 C23 N15 96.2(15) . . . . ?
C25 N17 C26 N18 -110.8(12) . . . . ?
C25 N17 C26 C27 0.4(13) . . . . ?
N20 C27 C26 N17 -119.0(10) . . . . ?
N20 C27 C26 N18 0.6(10) . . . . ?
N7 C7 N5 C8 6.6(17) . . . . ?
N7 C7 N5 C5 173.7(13) . . . . ?
N7 C9 C8 N5 1.1(12) . . . . ?
N7 C9 C8 N6 121.6(11) . . . . ?
N15 C19 N13 C17 174.4(11) . . . . ?
N15 C19 N13 C20 7.3(16) . . . . ?
N21 C29 N19 C25 -109.0(14) . . . . ?
N21 C29 N19 C27 83.3(17) . . . . ?
C31 N23 C33 N24 114.3(12) . . . . ?
C31 N23 C33 C32 1.0(12) . . . . ?
C31 N21 C32 N22 -114.6(12) . . . . ?
C31 N21 C32 C33 -7.1(14) . . . . ?
N3 C3 C2 N1 -1.0(11) . . . . ?
N3 C3 C2 N2 117.9(10) . . . . ?
N27 C39 C37 N25 -1.6(12) . . . . ?
N27 C39 C37 N26 118.3(10) . . . . ?
C17 N13 C20 N14 75.8(13) . . . . ?
C17 N13 C20 C21 -172.6(10) . . . . ?
C17 N11 C15 N12 -80.6(13) . . . . ?
C17 N11 C15 C14 167.2(11) . . . . ?
C15 N12 C18 N14 -83.8(18) . . . . ?
C15 N12 C16 O10 -174.7(13) . . . . ?
C15 N12 C16 N8 6.3(17) . . . . ?
C15 N11 C17 N13 86.0(16) . . . . ?
C14 N8 C12 N10 86.2(16) . . . . ?
C14 N8 C16 O10 175.7(14) . . . . ?
C14 N8 C16 N12 -5.3(17) . . . . ?
C14 N9 C11 N7 -75.5(16) . . . . ?
C9 N10 C12 N8 -86.9(16) . . . . ?
C9 N10 C10 O9 -170.5(14) . . . . ?
C9 N10 C10 N6 9.2(17) . . . . ?
C9 N7 C11 N9 76.4(18) . . . . ?
C39 N28 C40 O14 -175.9(13) . . . . ?
C39 N28 C40 N26 6.9(16) . . . . ?
C39 N28 C42 N2 -89.9(15) . . . . ?
C3 N4 C6 N6 -85.6(16) . . . . ?
C3 N4 C4 O8 -174.1(14) . . . . ?
C3 N4 C4 N2 5.3(16) . . . . ?
C3 N3 C5 N5 88.1(15) . . . . ?
C2 N1 C41 N27 -85.7(15) . . . . ?
C2 N1 C1 O1 -173.9(12) . . . . ?
C2 N1 C1 N3 2.1(14) . . . . ?
C2 N2 C42 N28 89.9(15) . . . . ?
C2 N2 C4 N4 -6.2(16) . . . . ?
C2 N2 C4 O8 173.1(15) . . . . ?
C33 N24 C34 O13 -172.6(15) . . . . ?
C33 N24 C34 N22 9.2(16) . . . . ?
C33 N24 C36 N26 -86.5(15) . . . . ?
C33 N23 C31 O6 172.5(12) . . . . ?
C33 N23 C31 N21 -5.5(16) . . . . ?
C24 N16 C21 N15 69.5(14) . . . . ?
C24 N16 C21 C20 -175.4(11) . . . . ?
C24 N16 C22 O11 1(2) . . . . ?
C24 N16 C22 N14 178.3(11) . . . . ?
C24 N18 C26 N17 -80.5(14) . . . . ?
C24 N18 C26 C27 167.6(11) . . . . ?
C24 N18 C28 O12 11(3) . . . . ?
C24 N18 C28 N20 -173.2(13) . . . . ?
C37 N25 C38 O7 -170.4(12) . . . . ?
C37 N25 C38 N27 5.1(15) . . . . ?
C37 N25 C35 N23 -81.0(16) . . . . ?
C37 N26 C40 N28 -7.4(16) . . . . ?
C37 N26 C40 O14 175.2(12) . . . . ?
C37 N26 C36 N24 82.3(16) . . . . ?
C32 N22 C34 O13 173.5(13) . . . . ?
C32 N22 C34 N24 -8.3(16) . . . . ?
C32 N22 C30 N20 86.3(14) . . . . ?
C32 N21 C31 O6 -169.8(13) . . . . ?
C32 N21 C31 N23 7.9(16) . . . . ?
C8 N5 C5 N3 -87.7(16) . . . . ?
C8 N6 C6 N4 88.2(17) . . . . ?
C8 N6 C10 N10 -7.9(17) . . . . ?
C8 N6 C10 O9 171.9(14) . . . . ?
C6 N4 C3 N3 72.2(14) . . . . ?
C6 N4 C3 C2 -176.9(11) . . . . ?
C6 N4 C4 O8 1(2) . . . . ?
C6 N4 C4 N2 -179.9(11) . . . . ?
C6 N6 C8 N5 -80.9(15) . . . . ?
C6 N6 C8 C9 167.6(12) . . . . ?
C6 N6 C10 N10 -172.1(13) . . . . ?
C6 N6 C10 O9 8(3) . . . . ?
C5 N5 C8 N6 75.1(14) . . . . ?
C5 N5 C8 C9 -172.4(11) . . . . ?
C5 N3 C3 N4 -72.4(14) . . . . ?
C5 N3 C3 C2 177.2(11) . . . . ?
C20 N13 C17 N11 -86.2(15) . . . . ?
C20 N14 C18 N12 83.8(17) . . . . ?
C20 N14 C22 O11 171.6(13) . . . . ?
C20 N14 C22 N16 -5.7(15) . . . . ?
C27 N19 C25 O15 173.4(13) . . . . ?
C27 N19 C25 N17 0.6(14) . . . . ?
C27 N20 C28 O12 -171.2(13) . . . . ?
C27 N20 C28 N18 12.4(18) . . . . ?
C27 N20 C30 N22 -86.6(14) . . . . ?
C23 N17 C25 O15 2(2) . . . . ?
C23 N17 C25 N19 175.1(12) . . . . ?
C23 N17 C26 N18 73.2(14) . . . . ?
C23 N17 C26 C27 -175.6(11) . . . . ?
C23 N15 C21 N16 -70.4(14) . . . . ?
C23 N15 C21 C20 174.3(11) . . . . ?
C21 N16 C24 N18 -86.9(15) . . . . ?
C21 N16 C22 O11 -172.0(14) . . . . ?
C21 N16 C22 N14 5.1(16) . . . . ?
C21 N15 C23 N17 89.2(15) . . . . ?
C26 N17 C25 O15 -174.1(12) . . . . ?
C26 N17 C25 N19 -0.6(15) . . . . ?
C26 N17 C23 N15 -88.4(16) . . . . ?
C26 N18 C24 N16 91.1(14) . . . . ?
C26 N18 C28 O12 172.2(16) . . . . ?
C26 N18 C28 N20 -11.9(18) . . . . ?
C12 N8 C14 N9 -87.8(14) . . . . ?
C12 N8 C14 C15 160.5(12) . . . . ?
C12 N8 C16 O10 19(3) . . . . ?
C12 N8 C16 N12 -162.3(14) . . . . ?
C12 N10 C9 N7 88.6(14) . . . . ?
C12 N10 C9 C8 -159.9(11) . . . . ?
C12 N10 C10 O9 -21(3) . . . . ?
C12 N10 C10 N6 159.2(14) . . . . ?
C18 N12 C15 N11 82.5(14) . . . . ?
C18 N12 C15 C14 -166.4(12) . . . . ?
C18 N12 C16 O10 -12(2) . . . . ?
C18 N12 C16 N8 168.5(13) . . . . ?
C18 N14 C20 N13 -79.9(15) . . . . ?
C18 N14 C20 C21 170.8(12) . . . . ?
C18 N14 C22 O11 4(2) . . . . ?
C18 N14 C22 N16 -173.5(13) . . . . ?
C34 N24 C33 N23 -116.8(12) . . . . ?
C34 N24 C33 C32 -6.8(13) . . . . ?
C34 N24 C36 N26 122.7(14) . . . . ?
C34 N22 C32 N21 115.0(12) . . . . ?
C34 N22 C32 C33 3.9(13) . . . . ?
C34 N22 C30 N20 -117.6(13) . . . . ?
C40 N28 C39 N27 -116.6(12) . . . . ?
C40 N28 C39 C37 -3.7(13) . . . . ?
C40 N28 C42 N2 106.7(15) . . . . ?
C40 N26 C37 N25 115.4(12) . . . . ?
C40 N26 C37 C39 4.8(13) . . . . ?
C40 N26 C36 N24 -116.8(14) . . . . ?
C42 N28 C39 N27 78.2(13) . . . . ?
C42 N28 C39 C37 -168.8(11) . . . . ?
C42 N28 C40 O14 -11(2) . . . . ?
C42 N28 C40 N26 171.9(13) . . . . ?
C42 N2 C2 N1 -76.1(14) . . . . ?
C42 N2 C2 C3 172.9(11) . . . . ?
C42 N2 C4 N4 -174.1(12) . . . . ?
C42 N2 C4 O8 5(2) . . . . ?
C36 N24 C33 N23 90.0(13) . . . . ?
C36 N24 C33 C32 -160.1(11) . . . . ?
C36 N24 C34 O13 -20(3) . . . . ?
C36 N24 C34 N22 162.1(13) . . . . ?
C36 N26 C37 N25 -81.7(13) . . . . ?
C36 N26 C37 C39 167.7(10) . . . . ?
C36 N26 C40 N28 -169.7(13) . . . . ?
C36 N26 C40 O14 13(2) . . . . ?
C4 N4 C3 N3 -113.3(12) . . . . ?
C4 N4 C3 C2 -2.4(13) . . . . ?
C4 N4 C6 N6 100.3(14) . . . . ?
C4 N2 C2 N1 115.7(12) . . . . ?
C4 N2 C2 C3 4.6(14) . . . . ?
C4 N2 C42 N28 -103.1(15) . . . . ?
C28 N18 C24 N16 -109.4(15) . . . . ?
C28 N18 C26 N17 118.7(13) . . . . ?
C28 N18 C26 C27 6.8(14) . . . . ?
C28 N20 C27 N19 -119.8(13) . . . . ?
C28 N20 C27 C26 -7.5(13) . . . . ?
C28 N20 C30 N22 118.4(15) . . . . ?
C30 N22 C32 N21 -87.2(12) . . . . ?
C30 N22 C32 C33 161.6(10) . . . . ?
C30 N22 C34 O13 16(2) . . . . ?
C30 N22 C34 N24 -165.6(12) . . . . ?
C30 N20 C27 N19 82.6(12) . . . . ?
C30 N20 C27 C26 -165.1(9) . . . . ?
C30 N20 C28 O12 -15(2) . . . . ?
C30 N20 C28 N18 168.9(12) . . . . ?
C16 N8 C14 N9 114.2(13) . . . . ?
C16 N8 C14 C15 2.4(14) . . . . ?
C16 N8 C12 N10 -118.7(15) . . . . ?
C16 N12 C15 N11 -115.6(12) . . . . ?
C16 N12 C15 C14 -4.5(14) . . . . ?
C16 N12 C18 N14 116.4(15) . . . . ?
C22 N16 C24 N18 100.9(15) . . . . ?
C22 N16 C21 N15 -117.7(12) . . . . ?
C22 N16 C21 C20 -2.7(14) . . . . ?
C22 N14 C20 N13 113.2(12) . . . . ?
C22 N14 C20 C21 3.9(13) . . . . ?
C22 N14 C18 N12 -110.8(15) . . . . ?
C10 N10 C9 N7 -118.0(13) . . . . ?
C10 N10 C9 C8 -6.5(14) . . . . ?
C10 N10 C12 N8 123.9(16) . . . . ?
C10 N6 C8 N5 115.1(13) . . . . ?
C10 N6 C8 C9 3.5(14) . . . . ?
C10 N6 C6 N4 -109.6(15) . . . . ?
N29A C43A C44A N30A 51.3 . . . . ?
N29A C45A C46A N30A -55.8 . . . . ?
N32A C50A C49A C48A -0.5 . . . . ?
C47A N30A C44A C43A 155.4 . . . . ?
C47A N30A C46A C45A -153.0 . . . . ?
C47A N32A C50A C49A 0.0 . . . . ?
C47A N31A C48A C49A 0.0 . . . . ?
C43A N29A C45A C46A 57.0 . . . . ?
C44A N30A C47A N32A -14.9 . . . . ?
C44A N30A C47A N31A 166.1 . . . . ?
C44A N30A C46A C45A 54.9 . . . . ?
C45A N29A C43A C44A -54.8 . . . . ?
C50A N32A C47A N30A -178.3 . . . . ?
C50A N32A C47A N31A 0.6 . . . . ?
C50A C49A C48A N31A 0.5 . . . . ?
C46A N30A C47A N32A -165.7 . . . . ?
C46A N30A C47A N31A 15.3 . . . . ?
C46A N30A C44A C43A -52.4 . . . . ?
C48A N31A C47A N30A 178.4 . . . . ?
C48A N31A C47A N32A -0.6 . . . . ?
N29B C45B C46B N30B 51.3 . . . . ?
N29B C43B C44B N30B -55.9 . . . . ?
N32B C50B C49B C48B -0.7 . . . . ?
C47B N30B C46B C45B 155.4 . . . . ?
C47B N30B C44B C43B -153.0 . . . . ?
C47B N32B C50B C49B 0.1 . . . . ?
C47B N31B C48B C49B -0.1 . . . . ?
C45B N29B C43B C44B 57.1 . . . . ?
C46B N30B C47B N32B -14.8 . . . . ?
C46B N30B C47B N31B 166.1 . . . . ?
C46B N30B C44B C43B 54.8 . . . . ?
C43B N29B C45B C46B -54.8 . . . . ?
C50B N32B C47B N30B -178.4 . . . . ?
C50B N32B C47B N31B 0.6 . . . . ?
C50B C49B C48B N31B 0.8 . . . . ?
C44B N30B C47B N32B -165.7 . . . . ?
C44B N30B C47B N31B 15.3 . . . . ?
C44B N30B C46B C45B -52.4 . . . . ?
C48B N31B C47B N30B 178.4 . . . . ?
C48B N31B C47B N32B -0.6 . . . . ?
Na3 O13 C34 N24 89(3) . . . . ?
Na3 O13 C34 N22 -93(2) . . . . ?
Na3 O6 C31 N23 -103(2) 1_556 . . . ?
Na3 O6 C31 N21 75(3) 1_556 . . . ?
C11 N9 C14 N8 86.0(13) . . . . ?
C11 N9 C14 C15 -161.4(10) . . . . ?
C11 N7 C9 N10 -89.3(15) . . . . ?
C11 N7 C9 C8 160.2(13) . . . . ?

loop_
_exptl_oxdiff_crystal_face_indexfrac_h
_exptl_oxdiff_crystal_face_indexfrac_k
_exptl_oxdiff_crystal_face_indexfrac_l
_exptl_oxdiff_crystal_face_x
_exptl_oxdiff_crystal_face_y
_exptl_oxdiff_crystal_face_z
4.9991 0.9999 -0.0024 -0.0185 -0.2453 -0.1172
-4.9991 -0.9999 0.0024 0.0185 0.2453 0.1172
2.0120 -4.9972 3.0019 -0.5241 -0.0489 0.0851
-2.0120 4.9972 -3.0019 0.5241 0.0489 -0.0851
0.9959 5.0007 -0.0014 0.1862 -0.1957 0.1169
-0.9959 -5.0007 0.0014 -0.1862 0.1957 -0.1169

loop_
_smtbx_masks_void_nr
_smtbx_masks_void_average_x
_smtbx_masks_void_average_y
_smtbx_masks_void_average_z
_smtbx_masks_void_volume
_smtbx_masks_void_count_electrons
_smtbx_masks_void_content
1 0.000 0.000 0.254 116.1 71.5 ?
2 0.000 0.000 0.755 120.1 66.5 ?
3 0.000 0.500 -0.351 398.9 158.5 '16 H2O'
4 0.500 0.000 -0.740 398.9 158.5 '16 H2O'
5 0.500 0.500 0.255 120.1 66.5 ?
6 0.500 0.500 0.754 116.1 71.5 ?
